data_7126957
loop_
_publ_author_name
'Wan, Kang'
'Gao, Shi-Chang'
'Fang, Xu'
'Xu, Meng-Yu'
'Yang, Yong'
'Xue, Min'

_publ_section_title
;
 Oxacalix[4]arene-bridged pillar[5]arene dimers: syntheses, planar
 chirality and construction of chiral rotaxanes.
;
_journal_issue 70
_journal_name_full 'Chemical communications (Cambridge, England)'
_journal_page_first 10155
_journal_page_last 10158
_journal_paper_doi 10.1039/d0cc04375c
_journal_volume 56
_journal_year 2020
_chemical_formula_moiety '2(C H Cl3), C130 H156 N4 O28'
_chemical_formula_sum 'C132 H158 Cl6 N4 O28'
_chemical_formula_weight 2461.31
_space_group_crystal_system triclinic
_space_group_IT_number 2
_space_group_name_Hall '-P 1'
_space_group_name_H-M_alt 'P -1'
_atom_sites_solution_hydrogens geom
_audit_creation_date 2019-05-15
_audit_creation_method
;
Olex2 1.2
(compiled 2018.05.29 svn.r3508 for OlexSys, GUI svn.r5506)
;
_audit_update_record
;
2020-06-16 deposited with the CCDC.	2020-07-22 downloaded from the CCDC.
;
_cell_angle_alpha 85.199(2)
_cell_angle_beta 74.810(2)
_cell_angle_gamma 83.340(2)
_cell_formula_units_Z 2
_cell_length_a 14.4932(11)
_cell_length_b 21.9303(16)
_cell_length_c 24.2711(18)
_cell_measurement_reflns_used 9862
_cell_measurement_temperature 170(2)
_cell_measurement_theta_max 25.34
_cell_measurement_theta_min 2.28
_cell_volume 7383.1(10)
_computing_cell_refinement 'SAINT V8.38A (?, 2016)'
_computing_data_reduction 'SAINT V8.38A (?, 2016)'
_computing_molecular_graphics 'Olex2 (Dolomanov et al., 2009)'
_computing_publication_material 'Olex2 (Dolomanov et al., 2009)'
_computing_structure_refinement 'ShelXL (Sheldrick, 2015)'
_computing_structure_solution 'SHELXT 2014/5 (Sheldrick, 2014)'
_diffrn_ambient_temperature 170.0
_diffrn_measured_fraction_theta_full 0.997
_diffrn_measured_fraction_theta_max 0.988
_diffrn_measurement_device_type 'Bruker APEX-II CCD'
_diffrn_measurement_method '\f and \w scans'
_diffrn_radiation_type MoK\a
_diffrn_radiation_wavelength 0.71073
_diffrn_reflns_av_R_equivalents 0.0541
_diffrn_reflns_av_unetI/netI 0.0591
_diffrn_reflns_Laue_measured_fraction_full 0.997
_diffrn_reflns_Laue_measured_fraction_max 0.988
_diffrn_reflns_limit_h_max 18
_diffrn_reflns_limit_h_min -18
_diffrn_reflns_limit_k_max 27
_diffrn_reflns_limit_k_min -27
_diffrn_reflns_limit_l_max 30
_diffrn_reflns_limit_l_min -29
_diffrn_reflns_number 106381
_diffrn_reflns_point_group_measured_fraction_full 0.997
_diffrn_reflns_point_group_measured_fraction_max 0.988
_diffrn_reflns_theta_full 25.242
_diffrn_reflns_theta_max 26.472
_diffrn_reflns_theta_min 2.145
_diffrn_standards_number 0
_exptl_absorpt_coefficient_mu 0.181
_exptl_absorpt_correction_T_max 0.7454
_exptl_absorpt_correction_T_min 0.6395
_exptl_absorpt_correction_type multi-scan
_exptl_absorpt_process_details
;
SADABS-2016/2 (Bruker,2016/2) was used for absorption correction.
wR2(int) was 0.0796 before and 0.0539 after correction.
The Ratio of minimum to maximum transmission is 0.8579.
The \l/2 correction factor is Not present.
;
_exptl_crystal_colour yellow
_exptl_crystal_colour_primary yellow
_exptl_crystal_density_diffrn 1.107
_exptl_crystal_description needle
_exptl_crystal_F_000 2608
_exptl_crystal_size_max 0.309
_exptl_crystal_size_mid 0.286
_exptl_crystal_size_min 0.103
_refine_diff_density_max 1.081
_refine_diff_density_min -0.598
_refine_diff_density_rms 0.075
_refine_ls_extinction_method none
_refine_ls_goodness_of_fit_ref 1.054
_refine_ls_hydrogen_treatment constr
_refine_ls_matrix_type full
_refine_ls_number_parameters 1546
_refine_ls_number_reflns 30148
_refine_ls_number_restraints 1
_refine_ls_restrained_S_all 1.056
_refine_ls_R_factor_all 0.1366
_refine_ls_R_factor_gt 0.0898
_refine_ls_shift/su_max 0.000
_refine_ls_shift/su_mean 0.000
_refine_ls_structure_factor_coef Fsqd
_refine_ls_weighting_details 'w=1/[\s^2^(Fo^2^)+(0.1659P)^2^+4.6640P] where P=(Fo^2^+2Fc^2^)/3'
_refine_ls_weighting_scheme calc
_refine_ls_wR_factor_gt 0.2653
_refine_ls_wR_factor_ref 0.3010
_reflns_Friedel_coverage 0.000
_reflns_number_gt 17689
_reflns_number_total 30148
_reflns_threshold_expression 'I > 2\s(I)'
_cod_data_source_file d0cc04375c2.cif
_cod_data_source_block 190513_wk_005_2_0m_sq
_cod_depositor_comments 'Adding full bibliography for 7126956--7126957.cif.'
_cod_database_code 7126957
_shelx_shelxl_version_number 2016/6
_shelx_space_group_comment
;
The symmetry employed for this shelxl refinement is uniquely defined
by the following loop, which should always be used as a source of
symmetry information in preference to the above space-group names.
They are only intended as comments.
;
_shelx_estimated_absorpt_t_max 0.982
_shelx_estimated_absorpt_t_min 0.946
_olex2_refinement_description
;
1. Fixed Uiso
 At 1.2 times of:
  All C(H) groups, All C(H,H) groups, All O(H) groups
 At 1.5 times of:
  All C(H,H,H) groups
2. Restrained distances
 C89-C90
 1.55 with sigma of 0.02
3.a Ternary CH refined with riding coordinates:
 C131(H131), C132(H132)
3.b Secondary CH2 refined with riding coordinates:
 C1(H1A,H1B), C8(H8A,H8B), C9(H9A,H9B), C11(H11A,H11B), C12(H12A,H12B),
 C14(H14A,H14B), C21(H21A,H21B), C22(H22A,H22B), C24(H24A,H24B), C25(H25A,H25B),
  C27(H27A,H27B), C34(H34A,H34B), C35(H35A,H35B), C38(H38A,H38B), C40(H40A,
 H40B), C47(H47A,H47B), C48(H48A,H48B), C50(H50A,H50B), C51(H51A,H51B),
 C53(H53A,H53B), C78(H78A,H78B), C85(H85A,H85B), C86(H86A,H86B), C88(H88A,H88B),
  C89(H89A,H89B), C91(H91A,H91B), C98(H98A,H98B), C99(H99A,H99B), C101(H10G,
 H10H), C102(H10I,H10J), C104(H10N,H10O), C111(H11C,H11D), C112(H11E,H11F),
 C114(H11J,H11K), C115(H11L,H11M), C117(H11Q,H11R), C124(H12C,H12D), C125(H12E,
 H12F), C127(H12J,H12K), C128(H12L,H12M), C130(H13D,H13E)
3.c Me refined with riding coordinates:
 C23(H23A,H23B,H23C)
3.d Aromatic/amide H refined with riding coordinates:
 O25(H25), C3(H3), C6(H6), C16(H16), C19(H19), C29(H29), C32(H32), C37(H37),
 C42(H42), C45(H45), C55(H55), C58(H58), C62(H62), C65(H65), C67(H67), C70(H70),
  C73(H73), C76(H76), C81(H81), C84(H84), C94(H94), C97(H97), C107(H107),
 C110(H110), C120(H120), C123(H123)
3.e Idealised Me refined as rotating group:
 C10(H10A,H10B,H10C), C13(H13A,H13B,H13C), C26(H26A,H26B,H26C), C36(H36A,H36B,
 H36C), C39(H39A,H39B,H39C), C49(H49A,H49B,H49C), C52(H52A,H52B,H52C), C87(H87A,
 H87B,H87C), C90(H90A,H90B,H90C), C100(H10D,H10E,H10F), C103(H10K,H10L,H10M),
 C113(H11G,H11H,H11I), C116(H11N,H11O,H11P), C126(H12G,H12H,H12I), C129(H12N,
 H12O,H12P)
;
_olex2_submission_special_instructions 'No special instructions were received'

loop_
_space_group_symop_operation_xyz
'x, y, z'
'-x, -y, -z'

loop_
_atom_site_label
_atom_site_type_symbol
_atom_site_fract_x
_atom_site_fract_y
_atom_site_fract_z
_atom_site_U_iso_or_equiv
_atom_site_adp_type
_atom_site_occupancy
_atom_site_site_symmetry_order
_atom_site_calc_flag
_atom_site_refinement_flags_posn
_atom_site_refinement_flags_adp
_atom_site_refinement_flags_occupancy
_atom_site_disorder_assembly
_atom_site_disorder_group
Cl1 Cl 1.16528(12) 0.67380(7) 0.83903(7) 0.0972(5) Uani 1 1 d . . . . .
Cl2 Cl 1.15816(13) 0.80264(8) 0.80390(9) 0.1115(6) Uani 1 1 d . . . . .
Cl3 Cl 1.05818(15) 0.76215(11) 0.91739(8) 0.1270(7) Uani 1 1 d . . . . .
C131 C 1.0955(4) 0.7443(3) 0.8452(2) 0.0789(15) Uani 1 1 d . . . . .
H131 H 1.037217 0.740723 0.831415 0.095 Uiso 1 1 calc R . . . .
Cl4 Cl 0.3616(2) 0.41927(16) 0.66445(10) 0.1660(10) Uani 1 1 d . . . . .
Cl5 Cl 0.49576(14) 0.50687(14) 0.64698(9) 0.1449(9) Uani 1 1 d . . . . .
Cl6 Cl 0.30443(18) 0.53721(16) 0.71043(9) 0.1719(12) Uani 1 1 d . . . . .
C132 C 0.3788(5) 0.4959(4) 0.6535(3) 0.120(3) Uani 1 1 d . . . . .
H132 H 0.361389 0.511845 0.617339 0.144 Uiso 1 1 calc R . . . .
O1 O 1.13481(19) 0.35199(13) 0.44656(11) 0.0515(6) Uani 1 1 d . . . . .
O2 O 0.73797(18) 0.37152(11) 0.51995(11) 0.0467(6) Uani 1 1 d . . . . .
O3 O 1.2332(2) 0.12434(13) 0.52285(14) 0.0622(8) Uani 1 1 d . . . . .
O4 O 0.9028(2) 0.17547(12) 0.44627(13) 0.0554(7) Uani 1 1 d . . . . .
O5 O 1.1304(2) 0.13008(15) 0.73919(14) 0.0676(8) Uani 1 1 d . . . . .
O6 O 0.9039(2) 0.02701(14) 0.62730(12) 0.0595(7) Uani 1 1 d . . . . .
O7 O 0.9602(2) 0.34066(12) 0.79475(13) 0.0551(7) Uani 1 1 d . . . . .
O8 O 0.7517(2) 0.14145(11) 0.80608(12) 0.0540(7) Uani 1 1 d . . . . .
O9 O 0.95945(17) 0.47130(10) 0.62328(10) 0.0395(5) Uani 1 1 d . . . . .
O10 O 0.63019(17) 0.35902(10) 0.72763(10) 0.0420(6) Uani 1 1 d . . . . .
O11 O 0.5198(3) 0.26784(14) 0.7645(2) 0.0951(13) Uani 1 1 d . . . . .
O12 O 0.3714(2) 0.29484(15) 0.77180(16) 0.0761(10) Uani 1 1 d . . . . .
O13 O 0.2405(2) 0.46863(16) 0.88001(18) 0.0860(11) Uani 1 1 d . . . . .
O14 O 0.3040(2) 0.55244(16) 0.85590(18) 0.0844(11) Uani 1 1 d . . . . .
O15 O 1.1428(2) 0.46259(18) 0.5771(2) 0.1070(16) Uani 1 1 d . . . . .
O16 O 1.22716(19) 0.53123(14) 0.58603(12) 0.0562(7) Uani 1 1 d . . . . .
O17 O 1.1049(3) 0.70163(16) 0.69571(15) 0.0780(10) Uani 1 1 d . . . . .
O18 O 0.9770(2) 0.69734(16) 0.76379(16) 0.0766(10) Uani 1 1 d . . . . .
O19 O 0.84139(17) 0.64164(10) 0.74251(11) 0.0428(6) Uani 1 1 d . . . . .
O20 O 0.49008(16) 0.54625(10) 0.81782(10) 0.0389(5) Uani 1 1 d . . . . .
O21 O 0.74643(18) 0.55535(13) 0.94160(12) 0.0533(7) Uani 1 1 d . . . . .
O22 O 0.35539(19) 0.61499(13) 1.01998(12) 0.0537(7) Uani 1 1 d . . . . .
O23 O 0.6185(2) 0.72743(12) 1.07799(13) 0.0566(7) Uani 1 1 d . . . . .
O24 O 0.2904(2) 0.85059(14) 1.02932(14) 0.0679(8) Uani 1 1 d . . . . .
O25 O 0.6413(3) 0.92600(15) 0.96343(16) 0.0749(9) Uani 1 1 d . . . . .
H25 H 0.614241 0.921777 1.003515 0.090 Uiso 1 1 calc R . . . .
O26 O 0.40715(19) 0.93258(13) 0.81638(12) 0.0564(7) Uani 1 1 d . . . . .
O27 O 0.79138(19) 0.87471(11) 0.74103(13) 0.0560(7) Uani 1 1 d . . . . .
O28 O 0.5126(2) 0.74139(12) 0.70422(13) 0.0556(7) Uani 1 1 d . . . . .
N1 N 0.4526(3) 0.30556(15) 0.77071(15) 0.0530(8) Uani 1 1 d . . . . .
N2 N 0.3085(2) 0.49661(16) 0.85609(14) 0.0482(7) Uani 1 1 d . . . . .
N3 N 1.1508(2) 0.50905(15) 0.59753(14) 0.0485(8) Uani 1 1 d . . . . .
N4 N 1.0310(2) 0.67909(14) 0.72044(15) 0.0488(8) Uani 1 1 d . . . . .
C1 C 0.8293(3) 0.45895(15) 0.55491(14) 0.0403(8) Uani 1 1 d . . . . .
H1A H 0.767263 0.471427 0.545260 0.048 Uiso 1 1 calc R . . . .
H1B H 0.866332 0.495259 0.547860 0.048 Uiso 1 1 calc R . . . .
C01E C 0.6504(2) 0.55089(14) 0.82911(14) 0.0360(7) Uani 1 1 d . . . . .
C2 C 0.8847(3) 0.40849(15) 0.51678(14) 0.0409(8) Uani 1 1 d . . . . .
C3 C 0.9840(3) 0.40343(15) 0.49867(14) 0.0408(8) Uani 1 1 d . . . . .
H3 H 1.018182 0.432893 0.509441 0.049 Uiso 1 1 calc R . . . .
C4 C 1.0351(3) 0.35569(17) 0.46471(15) 0.0437(8) Uani 1 1 d . . . . .
C5 C 0.9864(3) 0.31303(15) 0.44768(15) 0.0418(8) Uani 1 1 d . . . . .
C6 C 0.8868(3) 0.31839(16) 0.46484(15) 0.0449(8) Uani 1 1 d . . . . .
H6 H 0.852791 0.289869 0.452531 0.054 Uiso 1 1 calc R . . . .
C7 C 0.8352(3) 0.36500(16) 0.49997(15) 0.0422(8) Uani 1 1 d . . . . .
C8 C 1.1817(3) 0.3463(3) 0.4912(2) 0.0699(13) Uani 1 1 d . . . . .
H8A H 1.162380 0.309690 0.516603 0.084 Uiso 1 1 calc R . . . .
H8B H 1.162385 0.382959 0.514275 0.084 Uiso 1 1 calc R . . . .
C9 C 1.2892(3) 0.3399(2) 0.4671(2) 0.0697(13) Uani 1 1 d . . . . .
H9A H 1.319849 0.326170 0.498612 0.084 Uiso 1 1 calc R . . . .
H9B H 1.306229 0.307427 0.439250 0.084 Uiso 1 1 calc R . . . .
C10 C 1.3300(5) 0.3970(3) 0.4385(4) 0.110(2) Uani 1 1 d . . . . .
H10A H 1.297199 0.412742 0.408911 0.166 Uiso 1 1 calc GR . . . .
H10B H 1.398759 0.387826 0.420898 0.166 Uiso 1 1 calc GR . . . .
H10C H 1.320983 0.427958 0.466771 0.166 Uiso 1 1 calc GR . . . .
C11 C 0.6831(3) 0.3327(2) 0.4993(2) 0.0585(10) Uani 1 1 d . . . . .
H11A H 0.698469 0.289224 0.511134 0.070 Uiso 1 1 calc R . . . .
H11B H 0.698588 0.336661 0.456988 0.070 Uiso 1 1 calc R . . . .
C12 C 0.5794(3) 0.3520(2) 0.5237(2) 0.0710(13) Uani 1 1 d . . . . .
H12A H 0.565721 0.349115 0.565965 0.085 Uiso 1 1 calc R . . . .
H12B H 0.540521 0.323307 0.512479 0.085 Uiso 1 1 calc R . . . .
C13 C 0.5493(4) 0.4165(3) 0.5043(3) 0.0871(16) Uani 1 1 d . . . . .
H13A H 0.554787 0.418480 0.463134 0.131 Uiso 1 1 calc GR . . . .
H13B H 0.590981 0.444852 0.512501 0.131 Uiso 1 1 calc GR . . . .
H13C H 0.482535 0.428241 0.524771 0.131 Uiso 1 1 calc GR . . . .
C14 C 1.0387(3) 0.26024(16) 0.41173(15) 0.0457(9) Uani 1 1 d . . . . .
H14A H 1.101514 0.272307 0.388398 0.055 Uiso 1 1 calc R . . . .
H14B H 1.000739 0.251564 0.385297 0.055 Uiso 1 1 calc R . . . .
C15 C 1.0550(3) 0.20204(16) 0.44853(15) 0.0443(8) Uani 1 1 d . . . . .
C16 C 1.1385(3) 0.18945(17) 0.46622(17) 0.0483(9) Uani 1 1 d . . . . .
H16 H 1.188291 0.215780 0.452925 0.058 Uiso 1 1 calc R . . . .
C17 C 1.1514(3) 0.13856(17) 0.50344(17) 0.0486(9) Uani 1 1 d . . . . .
C18 C 1.0802(3) 0.09957(16) 0.52263(16) 0.0447(8) Uani 1 1 d . . . . .
C19 C 0.9966(3) 0.11101(16) 0.50341(16) 0.0442(8) Uani 1 1 d . . . . .
H19 H 0.947769 0.083840 0.515584 0.053 Uiso 1 1 calc R . . . .
C20 C 0.9841(3) 0.16159(16) 0.46672(16) 0.0439(8) Uani 1 1 d . . . . .
C21 C 1.3082(4) 0.1636(3) 0.5055(3) 0.0841(16) Uani 1 1 d . . . . .
H21A H 1.283530 0.205824 0.517378 0.101 Uiso 1 1 calc R . . . .
H21B H 1.332504 0.165243 0.463366 0.101 Uiso 1 1 calc R . . . .
C22 C 1.3865(6) 0.1398(5) 0.5322(5) 0.169(4) Uani 1 1 d . . . . .
H22A H 1.409080 0.096610 0.523052 0.202 Uiso 1 1 calc R . . . .
H22B H 1.365583 0.142336 0.574289 0.202 Uiso 1 1 calc R . . . .
C23 C 1.4677(8) 0.1839(7) 0.5046(13) 0.46(2) Uani 1 1 d . . . . .
H23A H 1.523693 0.171666 0.519917 0.687 Uiso 1 1 calc R . . . .
H23B H 1.486314 0.181043 0.463025 0.687 Uiso 1 1 calc R . . . .
H23C H 1.443151 0.226418 0.513870 0.687 Uiso 1 1 calc R . . . .
C24 C 0.8316(4) 0.1330(2) 0.4603(3) 0.093(2) Uani 1 1 d . . . . .
H24A H 0.800895 0.131990 0.501832 0.112 Uiso 1 1 calc R . . . .
H24B H 0.861547 0.091232 0.450059 0.112 Uiso 1 1 calc R . . . .
C25 C 0.7567(5) 0.1535(3) 0.4270(4) 0.099(2) Uani 1 1 d . . . . .
H25A H 0.701262 0.128933 0.441293 0.119 Uiso 1 1 calc R . . . .
H25B H 0.733360 0.197233 0.433649 0.119 Uiso 1 1 calc R . . . .
C26 C 0.7947(6) 0.1466(4) 0.3675(4) 0.131(3) Uani 1 1 d . . . . .
H26A H 0.750249 0.168556 0.346645 0.196 Uiso 1 1 calc GR . . . .
H26B H 0.802984 0.102808 0.359842 0.196 Uiso 1 1 calc GR . . . .
H26C H 0.856958 0.163472 0.354832 0.196 Uiso 1 1 calc GR . . . .
C27 C 1.0904(3) 0.04497(16) 0.56444(16) 0.0447(8) Uani 1 1 d . . . . .
H27A H 1.054915 0.011754 0.557293 0.054 Uiso 1 1 calc R . . . .
H27B H 1.159045 0.029148 0.557406 0.054 Uiso 1 1 calc R . . . .
C28 C 1.0531(3) 0.06099(15) 0.62623(16) 0.0445(8) Uani 1 1 d . . . . .
C29 C 1.1108(3) 0.08613(17) 0.65418(18) 0.0484(9) Uani 1 1 d . . . . .
H29 H 1.175316 0.091756 0.634411 0.058 Uiso 1 1 calc R . . . .
C30 C 1.0766(3) 0.10322(17) 0.71019(18) 0.0503(9) Uani 1 1 d . . . . .
C31 C 0.9844(3) 0.09496(16) 0.74037(16) 0.0461(9) Uani 1 1 d . . . . .
C32 C 0.9254(3) 0.06883(16) 0.71305(16) 0.0454(8) Uani 1 1 d . . . . .
H32 H 0.861596 0.061968 0.733510 0.055 Uiso 1 1 calc R . . . .
C33 C 0.9589(3) 0.05285(16) 0.65647(17) 0.0464(9) Uani 1 1 d . . . . .
C34 C 1.2273(4) 0.1369(3) 0.7119(3) 0.0844(16) Uani 1 1 d . . . . .
H34A H 1.232566 0.161765 0.675468 0.101 Uiso 1 1 calc R . . . .
H34B H 1.263554 0.096138 0.703581 0.101 Uiso 1 1 calc R . . . .
C35 C 1.2673(5) 0.1692(4) 0.7530(4) 0.119(3) Uani 1 1 d . . . . .
H35A H 1.231428 0.210311 0.759823 0.143 Uiso 1 1 calc R . . . .
H35B H 1.335468 0.175337 0.734857 0.143 Uiso 1 1 calc R . . . .
C36 C 1.2602(6) 0.1324(5) 0.8114(4) 0.150(4) Uani 1 1 d . . . . .
H36A H 1.277632 0.088581 0.804868 0.225 Uiso 1 1 calc GR . . . .
H36B H 1.194297 0.138422 0.835323 0.225 Uiso 1 1 calc GR . . . .
H36C H 1.304263 0.146995 0.830750 0.225 Uiso 1 1 calc GR . . . .
C37 C 0.8091(4) 0.0139(3) 0.6579(2) 0.0826(16) Uani 1 1 d . . . . .
H37 H 0.774287 0.027567 0.694366 0.099 Uiso 1 1 calc R . . . .
C38 C 0.7735(4) -0.0280(3) 0.6190(2) 0.0831(15) Uani 1 1 d . . . . .
H38A H 0.822806 -0.062759 0.606877 0.100 Uiso 1 1 calc R . . . .
H38B H 0.713692 -0.045099 0.641294 0.100 Uiso 1 1 calc R . . . .
C39 C 0.7557(5) 0.0072(3) 0.5690(3) 0.0988(19) Uani 1 1 d . . . . .
H39A H 0.816619 0.019442 0.544292 0.148 Uiso 1 1 calc GR . . . .
H39B H 0.712117 0.044064 0.580928 0.148 Uiso 1 1 calc GR . . . .
H39C H 0.726490 -0.017928 0.547958 0.148 Uiso 1 1 calc GR . . . .
C40 C 0.9455(3) 0.11408(17) 0.80114(17) 0.0511(9) Uani 1 1 d . . . . .
H40A H 0.998518 0.110896 0.820255 0.061 Uiso 1 1 calc R . . . .
H40B H 0.897865 0.086016 0.822420 0.061 Uiso 1 1 calc R . . . .
C41 C 0.8980(3) 0.18006(16) 0.80228(16) 0.0473(9) Uani 1 1 d . . . . .
C42 C 0.9519(3) 0.22939(17) 0.80035(16) 0.0470(9) Uani 1 1 d . . . . .
H42 H 1.017717 0.221614 0.800380 0.056 Uiso 1 1 calc R . . . .
C43 C 0.9104(3) 0.28973(17) 0.79839(15) 0.0452(8) Uani 1 1 d . . . . .
C44 C 0.8139(3) 0.30133(15) 0.79879(14) 0.0415(8) Uani 1 1 d . . . . .
C45 C 0.7598(3) 0.25225(15) 0.80160(14) 0.0423(8) Uani 1 1 d . . . . .
H45 H 0.693635 0.260041 0.802338 0.051 Uiso 1 1 calc R . . . .
C46 C 0.8012(3) 0.19198(16) 0.80335(15) 0.0446(8) Uani 1 1 d . . . . .
C47 C 1.0590(3) 0.3315(2) 0.7937(3) 0.0767(14) Uani 1 1 d . . . . .
H47A H 1.093435 0.303694 0.763164 0.092 Uiso 1 1 calc R . . . .
H47B H 1.066968 0.312233 0.830723 0.092 Uiso 1 1 calc R . . . .
C48 C 1.0995(5) 0.3922(3) 0.7827(5) 0.153(4) Uani 1 1 d . . . . .
H48A H 1.165787 0.384854 0.787394 0.184 Uiso 1 1 calc R . . . .
H48B H 1.105152 0.404403 0.741864 0.184 Uiso 1 1 calc R . . . .
C49 C 1.0594(7) 0.4395(5) 0.8110(8) 0.248(9) Uani 1 1 d . . . . .
H49A H 0.994559 0.450029 0.805782 0.372 Uiso 1 1 calc GR . . . .
H49B H 1.097589 0.474372 0.797169 0.372 Uiso 1 1 calc GR . . . .
H49C H 1.055559 0.430255 0.851745 0.372 Uiso 1 1 calc GR . . . .
C50 C 0.6533(3) 0.15200(16) 0.80597(17) 0.0500(9) Uani 1 1 d . . . . .
H50A H 0.646539 0.174650 0.769987 0.060 Uiso 1 1 calc R . . . .
H50B H 0.617470 0.176909 0.838401 0.060 Uiso 1 1 calc R . . . .
C51 C 0.6139(3) 0.09033(18) 0.8113(2) 0.0635(12) Uani 1 1 d . . . . .
H51A H 0.651014 0.065576 0.779006 0.076 Uiso 1 1 calc R . . . .
H51B H 0.621524 0.067994 0.847216 0.076 Uiso 1 1 calc R . . . .
C52 C 0.5103(4) 0.0973(2) 0.8112(3) 0.0761(14) Uani 1 1 d . . . . .
H52A H 0.504153 0.109128 0.772366 0.114 Uiso 1 1 calc GR . . . .
H52B H 0.475837 0.129259 0.837004 0.114 Uiso 1 1 calc GR . . . .
H52C H 0.482866 0.058248 0.824136 0.114 Uiso 1 1 calc GR . . . .
C53 C 0.7676(3) 0.36683(14) 0.79544(14) 0.0386(8) Uani 1 1 d . . . . .
H53A H 0.698157 0.367853 0.814464 0.046 Uiso 1 1 calc R . . . .
H53B H 0.796516 0.393325 0.816118 0.046 Uiso 1 1 calc R . . . .
C54 C 0.7807(3) 0.39200(14) 0.73406(14) 0.0369(7) Uani 1 1 d . . . . .
C55 C 0.8624(2) 0.42080(14) 0.70613(14) 0.0368(7) Uani 1 1 d . . . . .
H55 H 0.909835 0.424998 0.725778 0.044 Uiso 1 1 calc R . . . .
C56 C 0.8749(2) 0.44333(14) 0.64987(14) 0.0355(7) Uani 1 1 d . . . . .
C57 C 0.8105(2) 0.43754(14) 0.61784(14) 0.0366(7) Uani 1 1 d . . . . .
C58 C 0.7283(3) 0.40933(14) 0.64599(14) 0.0379(7) Uani 1 1 d . . . . .
H58 H 0.681334 0.404804 0.626079 0.046 Uiso 1 1 calc R . . . .
C59 C 0.7141(2) 0.38783(14) 0.70254(14) 0.0362(7) Uani 1 1 d . . . . .
C60 C 0.5548(2) 0.39345(15) 0.75943(14) 0.0367(7) Uani 1 1 d . . . . .
C61 C 0.4662(3) 0.36869(15) 0.78027(15) 0.0401(8) Uani 1 1 d . . . . .
C62 C 0.3881(3) 0.40349(17) 0.81148(15) 0.0426(8) Uani 1 1 d . . . . .
H62 H 0.328411 0.386402 0.824889 0.051 Uiso 1 1 calc R . . . .
C63 C 0.3950(2) 0.46307(16) 0.82376(14) 0.0386(7) Uani 1 1 d . . . . .
C64 C 0.4832(2) 0.48849(15) 0.80406(13) 0.0344(7) Uani 1 1 d . . . . .
C65 C 0.5608(2) 0.45320(14) 0.77172(14) 0.0359(7) Uani 1 1 d . . . . .
H65 H 0.620127 0.470566 0.757472 0.043 Uiso 1 1 calc R . . . .
C66 C 0.5808(2) 0.56909(14) 0.79935(14) 0.0354(7) Uani 1 1 d . . . . .
C67 C 0.5951(3) 0.61050(14) 0.75256(14) 0.0378(7) Uani 1 1 d . . . . .
H67 H 0.545118 0.621383 0.733824 0.045 Uiso 1 1 calc R . . . .
C68 C 0.6817(3) 0.63652(14) 0.73245(14) 0.0374(7) Uani 1 1 d . . . . .
C69 C 0.7518(2) 0.61663(15) 0.76068(15) 0.0382(8) Uani 1 1 d . . . . .
C70 C 0.7383(2) 0.57564(15) 0.80798(14) 0.0374(7) Uani 1 1 d . . . . .
H70 H 0.788879 0.564290 0.826128 0.045 Uiso 1 1 calc R . . . .
C72 C 0.9146(2) 0.60795(14) 0.70758(14) 0.0360(7) Uani 1 1 d . . . . .
C73 C 0.8995(2) 0.55647(14) 0.68262(14) 0.0351(7) Uani 1 1 d . . . . .
H73 H 0.836210 0.544540 0.690062 0.042 Uiso 1 1 calc R . . . .
C74 C 0.9745(2) 0.52216(14) 0.64713(14) 0.0345(7) Uani 1 1 d . . . . .
C75 C 1.0671(2) 0.54179(15) 0.63413(14) 0.0376(7) Uani 1 1 d . . . . .
C76 C 1.0815(3) 0.59383(15) 0.65811(15) 0.0389(7) Uani 1 1 d . . . . .
H76 H 1.143839 0.607485 0.648755 0.047 Uiso 1 1 calc R . . . .
C77 C 1.0080(2) 0.62594(14) 0.69487(14) 0.0369(7) Uani 1 1 d . . . . .
C78 C 0.6314(3) 0.50980(15) 0.88342(14) 0.0390(7) Uani 1 1 d . . . . .
H78A H 0.692125 0.486080 0.887084 0.047 Uiso 1 1 calc R . . . .
H78B H 0.585722 0.480261 0.881546 0.047 Uiso 1 1 calc R . . . .
C79 C 0.5900(3) 0.54799(15) 0.93516(14) 0.0376(7) Uani 1 1 d . . . . .
C80 C 0.6496(3) 0.56979(16) 0.96384(15) 0.0400(8) Uani 1 1 d . . . . .
C81 C 0.6099(3) 0.60350(16) 1.01214(15) 0.0418(8) Uani 1 1 d . . . . .
H81 H 0.650854 0.616451 1.032779 0.050 Uiso 1 1 calc R . . . .
C82 C 0.5111(3) 0.61841(15) 1.03053(14) 0.0380(7) Uani 1 1 d . . . . .
C83 C 0.4521(2) 0.59853(15) 1.00037(15) 0.0397(8) Uani 1 1 d . . . . .
C84 C 0.4918(3) 0.56285(15) 0.95366(14) 0.0383(7) Uani 1 1 d . . . . .
H84 H 0.450706 0.548335 0.934004 0.046 Uiso 1 1 calc R . . . .
C85 C 0.8116(3) 0.5774(2) 0.9692(2) 0.0607(11) Uani 1 1 d . . . . .
H85A H 0.802583 0.558428 1.008534 0.073 Uiso 1 1 calc R . . . .
H85B H 0.799467 0.622584 0.971582 0.073 Uiso 1 1 calc R . . . .
C86 C 0.9110(4) 0.5604(3) 0.9347(3) 0.0888(17) Uani 1 1 d . . . . .
H86A H 0.918715 0.578868 0.895354 0.107 Uiso 1 1 calc R . . . .
H86B H 0.922209 0.515182 0.932612 0.107 Uiso 1 1 calc R . . . .
C87 C 0.9839(4) 0.5825(4) 0.9607(4) 0.122(3) Uani 1 1 d . . . . .
H87A H 1.048707 0.569764 0.937866 0.183 Uiso 1 1 calc GR . . . .
H87B H 0.975710 0.564667 0.999864 0.183 Uiso 1 1 calc GR . . . .
H87C H 0.974615 0.627447 0.961244 0.183 Uiso 1 1 calc GR . . . .
C88 C 0.2932(3) 0.5974(2) 0.9880(2) 0.0671(13) Uani 1 1 d . . . . .
H88A H 0.288984 0.552440 0.993223 0.080 Uiso 1 1 calc R . . . .
H88B H 0.319196 0.607872 0.946750 0.080 Uiso 1 1 calc R . . . .
C89 C 0.1972(5) 0.6303(5) 1.0084(4) 0.174(5) Uani 1 1 d D . . . .
H89A H 0.201829 0.673575 0.993476 0.208 Uiso 1 1 calc R . . . .
H89B H 0.153877 0.613030 0.989670 0.208 Uiso 1 1 calc R . . . .
C90 C 0.1536(5) 0.6317(6) 1.0628(4) 0.168(5) Uani 1 1 d D . . . .
H90A H 0.145781 0.589641 1.079108 0.252 Uiso 1 1 calc GR . . . .
H90B H 0.090296 0.654961 1.067556 0.252 Uiso 1 1 calc GR . . . .
H90C H 0.191955 0.651603 1.082579 0.252 Uiso 1 1 calc GR . . . .
C91 C 0.4683(3) 0.65661(16) 1.08230(15) 0.0440(8) Uani 1 1 d . . . . .
H91A H 0.508133 0.647015 1.109984 0.053 Uiso 1 1 calc R . . . .
H91B H 0.403104 0.644781 1.101094 0.053 Uiso 1 1 calc R . . . .
C92 C 0.4620(3) 0.72551(16) 1.06753(14) 0.0431(8) Uani 1 1 d . . . . .
C93 C 0.5382(3) 0.75940(17) 1.06411(16) 0.0478(9) Uani 1 1 d . . . . .
C94 C 0.5316(3) 0.82179(18) 1.04805(17) 0.0542(10) Uani 1 1 d . . . . .
H94 H 0.584650 0.844441 1.045693 0.065 Uiso 1 1 calc R . . . .
C95 C 0.4495(3) 0.85169(18) 1.03542(17) 0.0545(10) Uani 1 1 d . . . . .
C96 C 0.3714(3) 0.81821(18) 1.04040(16) 0.0518(10) Uani 1 1 d . . . . .
C97 C 0.3788(3) 0.75580(17) 1.05617(15) 0.0478(9) Uani 1 1 d . . . . .
H97 H 0.325428 0.733202 1.059268 0.057 Uiso 1 1 calc R . . . .
C98 C 0.7011(3) 0.7588(2) 1.0677(2) 0.0628(11) Uani 1 1 d . . . . .
H98A H 0.687824 0.794556 1.091848 0.075 Uiso 1 1 calc R . . . .
H98B H 0.719178 0.774111 1.027105 0.075 Uiso 1 1 calc R . . . .
C99 C 0.7816(3) 0.7163(3) 1.0809(2) 0.0730(13) Uani 1 1 d . . . . .
H99A H 0.766053 0.705075 1.122457 0.088 Uiso 1 1 calc R . . . .
H99B H 0.788611 0.678177 1.060485 0.088 Uiso 1 1 calc R . . . .
C100 C 0.8737(4) 0.7446(4) 1.0641(3) 0.099(2) Uani 1 1 d . . . . .
H10D H 0.884122 0.761847 1.024582 0.149 Uiso 1 1 calc GR . . . .
H10E H 0.926467 0.713227 1.066851 0.149 Uiso 1 1 calc GR . . . .
H10F H 0.871370 0.777406 1.089568 0.149 Uiso 1 1 calc GR . . . .
C101 C 0.2055(3) 0.8184(2) 1.0388(2) 0.0688(12) Uani 1 1 d . . . . .
H10G H 0.191379 0.797554 1.077444 0.083 Uiso 1 1 calc R . . . .
H10H H 0.215528 0.787017 1.010242 0.083 Uiso 1 1 calc R . . . .
C102 C 0.1219(5) 0.8661(3) 1.0331(3) 0.105(2) Uani 1 1 d . . . . .
H10I H 0.062420 0.845148 1.041502 0.126 Uiso 1 1 calc R . . . .
H10J H 0.112981 0.896746 1.062257 0.126 Uiso 1 1 calc R . . . .
C103 C 0.1344(6) 0.8980(4) 0.9777(4) 0.141(3) Uani 1 1 d . . . . .
H10K H 0.155059 0.868210 0.947950 0.212 Uiso 1 1 calc GR . . . .
H10L H 0.183354 0.926773 0.972756 0.212 Uiso 1 1 calc GR . . . .
H10M H 0.073464 0.920831 0.974833 0.212 Uiso 1 1 calc GR . . . .
C104 C 0.4473(4) 0.91900(18) 1.01442(19) 0.0623(11) Uani 1 1 d . . . . .
H10N H 0.380375 0.938369 1.024739 0.075 Uiso 1 1 calc R . . . .
H10O H 0.485797 0.940678 1.033362 0.075 Uiso 1 1 calc R . . . .
C105 C 0.4875(3) 0.92530(16) 0.95017(18) 0.0517(10) Uani 1 1 d . . . . .
C106 C 0.5848(3) 0.92640(17) 0.92602(19) 0.0558(11) Uani 1 1 d . . . . .
C107 C 0.6224(3) 0.92875(16) 0.86662(19) 0.0517(10) Uani 1 1 d . . . . .
H107 H 0.689614 0.929468 0.850835 0.062 Uiso 1 1 calc R . . . .
C108 C 0.5615(3) 0.93002(15) 0.83078(17) 0.0449(9) Uani 1 1 d . . . . .
C109 C 0.4644(3) 0.92992(16) 0.85460(17) 0.0468(9) Uani 1 1 d . . . . .
C110 C 0.4274(3) 0.92706(16) 0.91342(18) 0.0497(9) Uani 1 1 d . . . . .
H110 H 0.360160 0.926283 0.928956 0.060 Uiso 1 1 calc R . . . .
C111 C 0.7392(4) 0.9319(3) 0.9417(3) 0.0886(17) Uani 1 1 d . . . . .
H11C H 0.749314 0.969695 0.916511 0.106 Uiso 1 1 calc R . . . .
H11D H 0.771330 0.896047 0.919501 0.106 Uiso 1 1 calc R . . . .
C112 C 0.7808(5) 0.9353(4) 0.9958(4) 0.146(3) Uani 1 1 d . . . . .
H11E H 0.750579 0.972386 1.016710 0.175 Uiso 1 1 calc R . . . .
H11F H 0.766383 0.898683 1.022109 0.175 Uiso 1 1 calc R . . . .
C113 C 0.8820(7) 0.9378(6) 0.9767(6) 0.225(7) Uani 1 1 d . . . . .
H11G H 0.895812 0.973544 0.949888 0.337 Uiso 1 1 calc GR . . . .
H11H H 0.911744 0.900193 0.957423 0.337 Uiso 1 1 calc GR . . . .
H11I H 0.908104 0.941330 1.009531 0.337 Uiso 1 1 calc GR . . . .
C114 C 0.3065(3) 0.9436(2) 0.8380(2) 0.0657(12) Uani 1 1 d . . . . .
H11J H 0.290588 0.980494 0.860866 0.079 Uiso 1 1 calc R . . . .
H11K H 0.281139 0.908002 0.862896 0.079 Uiso 1 1 calc R . . . .
C115 C 0.2626(4) 0.9534(3) 0.7870(3) 0.0873(17) Uani 1 1 d . . . . .
H11L H 0.293657 0.986248 0.760526 0.105 Uiso 1 1 calc R . . . .
H11M H 0.275317 0.915128 0.766171 0.105 Uiso 1 1 calc R . . . .
C116 C 0.1557(4) 0.9710(3) 0.8051(4) 0.125(3) Uani 1 1 d . . . . .
H11N H 0.128958 0.972192 0.771809 0.187 Uiso 1 1 calc GR . . . .
H11O H 0.143218 1.011607 0.821036 0.187 Uiso 1 1 calc GR . . . .
H11P H 0.125480 0.940569 0.834088 0.187 Uiso 1 1 calc GR . . . .
C117 C 0.6031(3) 0.93193(16) 0.76593(18) 0.0499(9) Uani 1 1 d . . . . .
H11Q H 0.555585 0.954941 0.747252 0.060 Uiso 1 1 calc R . . . .
H11R H 0.661315 0.954334 0.756047 0.060 Uiso 1 1 calc R . . . .
C118 C 0.6290(3) 0.86862(16) 0.74293(16) 0.0453(8) Uani 1 1 d . . . . .
C119 C 0.7227(3) 0.84084(15) 0.73179(16) 0.0441(8) Uani 1 1 d . . . . .
C120 C 0.7441(3) 0.78172(16) 0.71211(16) 0.0460(9) Uani 1 1 d . . . . .
H120 H 0.808501 0.763308 0.704881 0.055 Uiso 1 1 calc R . . . .
C121 C 0.6734(3) 0.74899(15) 0.70279(15) 0.0417(8) Uani 1 1 d . . . . .
C122 C 0.5800(3) 0.77654(16) 0.71366(16) 0.0471(9) Uani 1 1 d . . . . .
C123 C 0.5583(3) 0.83587(16) 0.73326(16) 0.0454(8) Uani 1 1 d . . . . .
H123 H 0.493964 0.854343 0.740164 0.054 Uiso 1 1 calc R . . . .
C124 C 0.8889(3) 0.84822(19) 0.7274(3) 0.0689(13) Uani 1 1 d . . . . .
H12C H 0.909796 0.838203 0.686702 0.083 Uiso 1 1 calc R . . . .
H12D H 0.895441 0.809895 0.751284 0.083 Uiso 1 1 calc R . . . .
C125 C 0.9500(3) 0.8951(2) 0.7390(3) 0.0841(18) Uani 1 1 d . . . . .
H12E H 1.017302 0.876486 0.731979 0.101 Uiso 1 1 calc R . . . .
H12F H 0.948493 0.930823 0.711383 0.101 Uiso 1 1 calc R . . . .
C126 C 0.9195(5) 0.9179(3) 0.7985(4) 0.114(2) Uani 1 1 d . . . . .
H12G H 0.963271 0.947201 0.802333 0.171 Uiso 1 1 calc GR . . . .
H12H H 0.921414 0.883068 0.826332 0.171 Uiso 1 1 calc GR . . . .
H12I H 0.853967 0.938261 0.805417 0.171 Uiso 1 1 calc GR . . . .
C127 C 0.4166(3) 0.7672(2) 0.7119(2) 0.0642(12) Uani 1 1 d . . . . .
H12J H 0.413436 0.804180 0.685870 0.077 Uiso 1 1 calc R . . . .
H12K H 0.389873 0.779430 0.751785 0.077 Uiso 1 1 calc R . . . .
C128 C 0.3600(4) 0.7189(3) 0.6989(3) 0.0821(16) Uani 1 1 d . . . . .
H12L H 0.364442 0.682390 0.725293 0.099 Uiso 1 1 calc R . . . .
H12M H 0.291565 0.735299 0.706283 0.099 Uiso 1 1 calc R . . . .
C129 C 0.3940(5) 0.6995(4) 0.6385(3) 0.105(2) Uani 1 1 d . . . . .
H12N H 0.391539 0.735562 0.612053 0.158 Uiso 1 1 calc GR . . . .
H12O H 0.352417 0.669912 0.632332 0.158 Uiso 1 1 calc GR . . . .
H12P H 0.460188 0.680259 0.631731 0.158 Uiso 1 1 calc GR . . . .
C130 C 0.6962(3) 0.68382(15) 0.68290(15) 0.0437(8) Uani 1 1 d . . . . .
H13D H 0.654348 0.677229 0.658023 0.052 Uiso 1 1 calc R . . . .
H13E H 0.763697 0.678395 0.659956 0.052 Uiso 1 1 calc R . . . .

loop_
_atom_site_aniso_label
_atom_site_aniso_U_11
_atom_site_aniso_U_22
_atom_site_aniso_U_33
_atom_site_aniso_U_23
_atom_site_aniso_U_13
_atom_site_aniso_U_12
Cl1 0.1071(11) 0.0785(9) 0.1028(11) -0.0122(8) -0.0251(9) 0.0052(8)
Cl2 0.1090(12) 0.0768(10) 0.1425(15) -0.0062(10) -0.0252(11) 0.0002(8)
Cl3 0.1354(15) 0.1519(18) 0.0940(12) -0.0522(12) -0.0242(11) 0.0057(13)
C131 0.070(3) 0.094(4) 0.081(3) -0.028(3) -0.029(3) -0.005(3)
Cl4 0.179(2) 0.216(3) 0.1095(16) 0.0475(17) -0.0598(16) -0.035(2)
Cl5 0.0986(12) 0.236(3) 0.1091(14) 0.0169(15) -0.0603(11) 0.0072(14)
Cl6 0.1460(18) 0.264(3) 0.0876(13) 0.0149(16) -0.0433(12) 0.068(2)
C132 0.097(5) 0.189(8) 0.070(4) 0.037(4) -0.036(3) 0.002(5)
O1 0.0527(16) 0.0580(16) 0.0410(14) -0.0069(12) -0.0080(12) -0.0007(12)
O2 0.0532(16) 0.0441(14) 0.0434(14) -0.0083(11) -0.0102(12) -0.0083(11)
O3 0.0494(16) 0.0540(16) 0.086(2) 0.0111(15) -0.0236(15) -0.0110(13)
O4 0.0643(17) 0.0389(14) 0.0725(19) -0.0011(13) -0.0337(15) -0.0072(12)
O5 0.0612(19) 0.073(2) 0.077(2) -0.0242(17) -0.0265(16) -0.0045(15)
O6 0.0590(17) 0.075(2) 0.0467(15) -0.0054(14) -0.0088(13) -0.0259(15)
O7 0.0603(17) 0.0445(15) 0.0662(18) -0.0016(13) -0.0242(14) -0.0111(12)
O8 0.0646(18) 0.0301(13) 0.0645(17) -0.0009(12) -0.0112(14) -0.0061(11)
O9 0.0471(13) 0.0312(12) 0.0381(12) -0.0111(10) -0.0015(10) -0.0097(10)
O10 0.0536(15) 0.0299(12) 0.0417(13) -0.0070(10) -0.0047(11) -0.0142(10)
O11 0.071(2) 0.0347(16) 0.180(4) -0.011(2) -0.028(2) -0.0136(16)
O12 0.068(2) 0.0621(19) 0.108(3) -0.0241(18) -0.0232(19) -0.0320(16)
O13 0.0523(19) 0.073(2) 0.113(3) 0.001(2) 0.0141(19) -0.0149(16)
O14 0.0522(18) 0.061(2) 0.134(3) -0.032(2) -0.0039(19) -0.0081(15)
O15 0.057(2) 0.081(3) 0.176(4) -0.081(3) 0.004(2) -0.0090(17)
O16 0.0419(15) 0.0703(18) 0.0537(16) -0.0001(14) -0.0090(13) -0.0047(13)
O17 0.084(2) 0.077(2) 0.080(2) -0.0136(18) -0.0134(18) -0.0485(19)
O18 0.0589(18) 0.080(2) 0.097(3) -0.053(2) -0.0135(18) -0.0113(16)
O19 0.0457(14) 0.0295(12) 0.0512(14) -0.0131(10) -0.0015(11) -0.0132(10)
O20 0.0428(13) 0.0306(11) 0.0426(13) -0.0064(10) -0.0063(11) -0.0079(10)
O21 0.0459(15) 0.0587(16) 0.0586(17) -0.0184(13) -0.0132(13) -0.0087(12)
O22 0.0479(15) 0.0543(16) 0.0598(17) -0.0159(13) -0.0128(13) -0.0023(12)
O23 0.0633(18) 0.0456(15) 0.0658(18) -0.0077(13) -0.0228(15) -0.0077(13)
O24 0.088(2) 0.0498(17) 0.0663(19) -0.0087(14) -0.0285(17) 0.0180(16)
O25 0.094(3) 0.064(2) 0.083(2) -0.0057(17) -0.048(2) -0.0170(17)
O26 0.0518(16) 0.0574(17) 0.0610(17) 0.0022(14) -0.0190(14) -0.0021(13)
O27 0.0489(15) 0.0346(13) 0.083(2) -0.0108(13) -0.0096(14) -0.0099(11)
O28 0.0610(17) 0.0448(15) 0.0673(18) -0.0089(13) -0.0236(14) -0.0096(12)
N1 0.061(2) 0.0387(17) 0.063(2) -0.0057(15) -0.0153(17) -0.0201(16)
N2 0.0414(18) 0.054(2) 0.0534(19) -0.0037(15) -0.0147(15) -0.0140(15)
N3 0.0417(18) 0.0531(19) 0.0505(19) -0.0072(15) -0.0111(15) -0.0023(14)
N4 0.053(2) 0.0415(17) 0.060(2) -0.0076(16) -0.0241(17) -0.0103(15)
C1 0.054(2) 0.0309(16) 0.0355(18) -0.0019(14) -0.0094(16) -0.0064(15)
C01E 0.0461(19) 0.0268(15) 0.0353(17) -0.0106(13) -0.0069(15) -0.0056(13)
C2 0.062(2) 0.0289(16) 0.0308(17) 0.0003(13) -0.0109(16) -0.0049(15)
C3 0.057(2) 0.0332(17) 0.0316(17) 0.0006(14) -0.0097(16) -0.0067(15)
C4 0.052(2) 0.0415(19) 0.0329(17) 0.0005(15) -0.0060(16) -0.0012(16)
C5 0.059(2) 0.0310(17) 0.0334(17) -0.0001(14) -0.0091(16) -0.0039(15)
C6 0.063(2) 0.0332(18) 0.0381(19) -0.0020(15) -0.0115(17) -0.0071(16)
C7 0.056(2) 0.0363(18) 0.0329(17) 0.0006(14) -0.0078(16) -0.0081(15)
C8 0.060(3) 0.099(4) 0.053(3) -0.018(2) -0.016(2) -0.006(2)
C9 0.063(3) 0.085(3) 0.065(3) -0.022(3) -0.019(2) -0.004(2)
C10 0.095(4) 0.075(4) 0.161(7) -0.025(4) -0.028(4) -0.007(3)
C11 0.063(3) 0.052(2) 0.064(3) -0.011(2) -0.015(2) -0.0186(19)
C12 0.063(3) 0.070(3) 0.082(3) -0.012(3) -0.011(2) -0.022(2)
C13 0.075(3) 0.084(4) 0.103(4) 0.002(3) -0.029(3) -0.001(3)
C14 0.061(2) 0.0340(18) 0.0367(18) -0.0027(15) -0.0028(17) -0.0042(16)
C15 0.058(2) 0.0340(18) 0.0375(18) -0.0054(15) -0.0061(17) -0.0035(16)
C16 0.046(2) 0.0394(19) 0.056(2) -0.0018(17) -0.0058(18) -0.0075(16)
C17 0.053(2) 0.0388(19) 0.053(2) -0.0015(17) -0.0126(18) -0.0035(16)
C18 0.055(2) 0.0318(17) 0.044(2) -0.0044(15) -0.0063(17) -0.0056(15)
C19 0.053(2) 0.0334(18) 0.047(2) -0.0047(15) -0.0116(17) -0.0069(15)
C20 0.053(2) 0.0320(17) 0.048(2) -0.0102(15) -0.0138(17) -0.0015(15)
C21 0.061(3) 0.082(4) 0.116(5) 0.021(3) -0.037(3) -0.023(3)
C22 0.113(6) 0.179(9) 0.224(12) 0.049(8) -0.072(7) -0.035(6)
C23 0.091(7) 0.183(13) 1.03(6) 0.05(2) -0.025(17) -0.059(8)
C24 0.099(4) 0.052(3) 0.156(6) 0.014(3) -0.081(4) -0.021(3)
C25 0.103(4) 0.066(3) 0.155(7) -0.001(4) -0.079(5) -0.010(3)
C26 0.118(6) 0.155(8) 0.118(6) 0.004(6) -0.035(5) -0.006(5)
C27 0.046(2) 0.0326(17) 0.052(2) 0.0006(15) -0.0088(17) 0.0003(15)
C28 0.053(2) 0.0265(16) 0.051(2) 0.0007(15) -0.0123(18) 0.0005(15)
C29 0.047(2) 0.0393(19) 0.059(2) -0.0013(17) -0.0151(18) 0.0018(16)
C30 0.056(2) 0.0381(19) 0.061(2) -0.0070(18) -0.024(2) 0.0010(16)
C31 0.061(2) 0.0306(17) 0.046(2) 0.0022(15) -0.0163(18) 0.0031(16)
C32 0.050(2) 0.0397(19) 0.046(2) 0.0026(16) -0.0126(17) -0.0061(16)
C33 0.053(2) 0.0344(18) 0.051(2) 0.0023(16) -0.0130(18) -0.0074(16)
C34 0.064(3) 0.089(4) 0.107(4) -0.030(3) -0.022(3) -0.016(3)
C35 0.081(4) 0.119(5) 0.176(8) -0.076(6) -0.044(5) -0.016(4)
C36 0.132(6) 0.225(11) 0.125(7) -0.078(7) -0.067(5) -0.021(6)
C37 0.062(3) 0.137(5) 0.052(3) -0.010(3) -0.006(2) -0.040(3)
C38 0.060(3) 0.111(4) 0.079(4) 0.004(3) -0.012(3) -0.030(3)
C39 0.097(4) 0.118(5) 0.083(4) -0.010(4) -0.017(3) -0.030(4)
C40 0.067(3) 0.0387(19) 0.047(2) -0.0016(16) -0.0173(19) 0.0023(17)
C41 0.064(2) 0.0367(19) 0.0404(19) -0.0019(15) -0.0134(18) -0.0020(17)
C42 0.054(2) 0.046(2) 0.042(2) -0.0049(16) -0.0160(17) -0.0002(17)
C43 0.062(2) 0.0395(19) 0.0359(18) -0.0023(15) -0.0148(17) -0.0078(17)
C44 0.061(2) 0.0317(17) 0.0315(17) -0.0008(14) -0.0114(16) -0.0071(15)
C45 0.056(2) 0.0346(18) 0.0341(17) -0.0013(14) -0.0079(16) -0.0059(15)
C46 0.063(2) 0.0327(18) 0.0358(18) -0.0027(14) -0.0070(17) -0.0093(16)
C47 0.061(3) 0.067(3) 0.111(4) -0.004(3) -0.036(3) -0.011(2)
C48 0.077(4) 0.084(5) 0.311(13) -0.033(7) -0.063(6) -0.014(4)
C49 0.126(7) 0.136(8) 0.52(3) -0.146(13) -0.099(11) -0.025(6)
C50 0.070(3) 0.0296(17) 0.049(2) -0.0030(16) -0.0114(19) -0.0079(17)
C51 0.080(3) 0.032(2) 0.076(3) -0.0057(19) -0.012(2) -0.0109(19)
C52 0.082(3) 0.046(2) 0.105(4) -0.013(3) -0.024(3) -0.017(2)
C53 0.056(2) 0.0279(16) 0.0309(16) -0.0030(13) -0.0078(15) -0.0058(14)
C54 0.051(2) 0.0238(15) 0.0338(17) -0.0051(13) -0.0055(15) -0.0035(14)
C55 0.0429(19) 0.0293(16) 0.0375(17) -0.0068(14) -0.0072(15) -0.0038(13)
C56 0.0446(19) 0.0230(15) 0.0353(17) -0.0051(13) -0.0014(14) -0.0064(13)
C57 0.051(2) 0.0241(15) 0.0342(17) -0.0048(13) -0.0075(15) -0.0052(13)
C58 0.049(2) 0.0302(16) 0.0376(18) -0.0083(14) -0.0133(15) -0.0046(14)
C59 0.049(2) 0.0230(15) 0.0362(17) -0.0064(13) -0.0063(15) -0.0108(13)
C60 0.0452(19) 0.0379(17) 0.0302(16) 0.0006(14) -0.0118(15) -0.0140(15)
C61 0.050(2) 0.0339(17) 0.0431(19) 0.0008(15) -0.0192(16) -0.0155(15)
C62 0.046(2) 0.048(2) 0.0402(19) 0.0058(16) -0.0174(16) -0.0215(16)
C63 0.0422(19) 0.0405(18) 0.0350(17) -0.0002(14) -0.0125(15) -0.0069(15)
C64 0.0423(18) 0.0344(17) 0.0290(16) 0.0030(13) -0.0121(14) -0.0114(14)
C65 0.0447(19) 0.0320(16) 0.0332(17) -0.0013(13) -0.0099(15) -0.0131(14)
C66 0.0416(18) 0.0280(15) 0.0356(17) -0.0071(13) -0.0044(14) -0.0086(13)
C67 0.050(2) 0.0285(16) 0.0363(17) -0.0047(13) -0.0120(15) -0.0065(14)
C68 0.052(2) 0.0271(16) 0.0310(16) -0.0094(13) -0.0034(15) -0.0067(14)
C69 0.0433(19) 0.0288(16) 0.0413(18) -0.0148(14) -0.0010(15) -0.0116(14)
C70 0.0461(19) 0.0300(16) 0.0380(18) -0.0111(14) -0.0102(15) -0.0059(14)
C72 0.0422(19) 0.0296(16) 0.0351(17) -0.0022(13) -0.0068(15) -0.0066(13)
C73 0.0416(18) 0.0282(15) 0.0349(17) -0.0026(13) -0.0060(14) -0.0092(13)
C74 0.0450(19) 0.0271(15) 0.0333(17) 0.0011(13) -0.0127(14) -0.0068(13)
C75 0.0422(19) 0.0349(17) 0.0364(17) -0.0028(14) -0.0127(15) 0.0002(14)
C76 0.0430(19) 0.0362(17) 0.0403(18) 0.0027(14) -0.0146(15) -0.0101(14)
C77 0.046(2) 0.0299(16) 0.0380(17) -0.0005(14) -0.0143(15) -0.0102(14)
C78 0.050(2) 0.0307(16) 0.0369(18) -0.0018(14) -0.0115(15) -0.0082(14)
C79 0.050(2) 0.0309(16) 0.0313(16) 0.0022(13) -0.0085(15) -0.0077(14)
C80 0.044(2) 0.0378(18) 0.0366(18) -0.0004(14) -0.0065(15) -0.0058(14)
C81 0.054(2) 0.0384(18) 0.0363(18) -0.0019(15) -0.0158(16) -0.0099(16)
C82 0.053(2) 0.0301(16) 0.0309(16) 0.0028(13) -0.0101(15) -0.0075(14)
C83 0.0410(19) 0.0338(17) 0.0436(19) 0.0016(15) -0.0097(16) -0.0055(14)
C84 0.049(2) 0.0314(16) 0.0362(17) -0.0002(14) -0.0117(15) -0.0093(14)
C85 0.051(2) 0.069(3) 0.070(3) -0.018(2) -0.023(2) -0.010(2)
C86 0.059(3) 0.096(4) 0.120(5) -0.030(4) -0.027(3) -0.016(3)
C87 0.068(4) 0.153(7) 0.156(7) -0.039(6) -0.039(4) -0.015(4)
C88 0.055(3) 0.066(3) 0.092(3) -0.032(3) -0.034(2) 0.002(2)
C89 0.064(4) 0.258(11) 0.226(11) -0.181(10) -0.049(5) 0.018(5)
C90 0.071(4) 0.332(15) 0.110(6) -0.076(8) -0.022(4) -0.015(6)
C91 0.057(2) 0.0418(19) 0.0310(17) -0.0054(15) -0.0073(16) -0.0031(16)
C92 0.059(2) 0.0379(18) 0.0304(17) -0.0097(14) -0.0055(16) -0.0034(16)
C93 0.059(2) 0.043(2) 0.042(2) -0.0109(16) -0.0137(18) 0.0020(17)
C94 0.071(3) 0.046(2) 0.048(2) -0.0132(18) -0.014(2) -0.0084(19)
C95 0.078(3) 0.041(2) 0.043(2) -0.0134(17) -0.017(2) 0.0093(19)
C96 0.067(3) 0.047(2) 0.040(2) -0.0139(17) -0.0123(18) 0.0042(19)
C97 0.062(2) 0.043(2) 0.0373(19) -0.0078(16) -0.0099(17) -0.0008(17)
C98 0.064(3) 0.073(3) 0.053(2) -0.006(2) -0.015(2) -0.009(2)
C99 0.067(3) 0.087(3) 0.069(3) -0.010(3) -0.020(2) -0.011(3)
C100 0.068(3) 0.150(6) 0.080(4) 0.012(4) -0.023(3) -0.020(4)
C101 0.067(3) 0.072(3) 0.064(3) -0.002(2) -0.015(2) 0.004(2)
C102 0.124(5) 0.109(5) 0.075(4) 0.005(3) -0.034(4) 0.035(4)
C103 0.124(6) 0.154(8) 0.151(8) 0.012(6) -0.052(6) -0.009(5)
C104 0.092(3) 0.039(2) 0.056(2) -0.0118(18) -0.020(2) 0.003(2)
C105 0.067(3) 0.0246(17) 0.062(2) -0.0087(16) -0.015(2) 0.0031(16)
C106 0.078(3) 0.0287(18) 0.069(3) -0.0092(18) -0.032(2) -0.0054(18)
C107 0.055(2) 0.0290(18) 0.070(3) -0.0064(17) -0.014(2) -0.0042(16)
C108 0.051(2) 0.0216(15) 0.059(2) -0.0041(15) -0.0097(18) -0.0033(14)
C109 0.054(2) 0.0292(17) 0.056(2) -0.0021(16) -0.0131(19) 0.0001(15)
C110 0.055(2) 0.0329(18) 0.058(2) -0.0038(17) -0.0124(19) 0.0021(16)
C111 0.084(4) 0.078(4) 0.125(5) -0.017(3) -0.063(4) -0.001(3)
C112 0.101(5) 0.150(7) 0.222(10) -0.016(7) -0.100(6) -0.013(5)
C113 0.149(9) 0.229(13) 0.355(19) -0.131(13) -0.163(11) 0.050(8)
C114 0.050(2) 0.062(3) 0.079(3) 0.007(2) -0.012(2) 0.000(2)
C115 0.074(3) 0.081(4) 0.116(5) 0.018(3) -0.047(3) -0.009(3)
C116 0.070(4) 0.115(5) 0.198(8) 0.027(5) -0.063(5) -0.004(3)
C117 0.051(2) 0.0290(17) 0.065(3) 0.0004(17) -0.0080(19) -0.0069(15)
C118 0.050(2) 0.0318(17) 0.049(2) 0.0012(15) -0.0026(17) -0.0092(15)
C119 0.047(2) 0.0306(17) 0.052(2) 0.0000(15) -0.0044(17) -0.0124(15)
C120 0.051(2) 0.0318(17) 0.048(2) -0.0002(15) -0.0007(17) -0.0066(15)
C121 0.050(2) 0.0317(17) 0.0396(19) -0.0008(14) -0.0035(16) -0.0085(15)
C122 0.058(2) 0.0370(19) 0.045(2) 0.0034(16) -0.0087(18) -0.0156(17)
C123 0.051(2) 0.0339(18) 0.049(2) 0.0013(15) -0.0094(17) -0.0014(15)
C124 0.044(2) 0.039(2) 0.117(4) -0.012(2) -0.006(2) -0.0074(17)
C125 0.045(3) 0.051(3) 0.149(6) -0.011(3) -0.010(3) -0.010(2)
C126 0.078(4) 0.101(5) 0.175(8) -0.037(5) -0.040(4) -0.021(3)
C127 0.055(3) 0.073(3) 0.067(3) -0.021(2) -0.012(2) -0.013(2)
C128 0.064(3) 0.094(4) 0.098(4) -0.035(3) -0.026(3) -0.018(3)
C129 0.107(5) 0.132(6) 0.093(4) -0.047(4) -0.048(4) 0.004(4)
C130 0.060(2) 0.0317(17) 0.0351(18) -0.0013(14) -0.0019(16) -0.0105(15)

loop_
_atom_type_symbol
_atom_type_description
_atom_type_scat_dispersion_real
_atom_type_scat_dispersion_imag
_atom_type_scat_source
C C 0.0033 0.0016 'International Tables Vol C Tables 4.2.6.8 and 6.1.1.4'
H H 0.0000 0.0000 'International Tables Vol C Tables 4.2.6.8 and 6.1.1.4'
Cl Cl 0.1484 0.1585 'International Tables Vol C Tables 4.2.6.8 and 6.1.1.4'
N N 0.0061 0.0033 'International Tables Vol C Tables 4.2.6.8 and 6.1.1.4'
O O 0.0106 0.0060 'International Tables Vol C Tables 4.2.6.8 and 6.1.1.4'

loop_
_geom_angle_atom_site_label_1
_geom_angle_atom_site_label_2
_geom_angle_atom_site_label_3
_geom_angle
_geom_angle_site_symmetry_1
_geom_angle_site_symmetry_3
_geom_angle_publ_flag
Cl1 C131 Cl2 111.4(3) . . ?
Cl1 C131 Cl3 109.4(3) . . ?
Cl1 C131 H131 108.5 . . ?
Cl2 C131 Cl3 110.5(3) . . ?
Cl2 C131 H131 108.5 . . ?
Cl3 C131 H131 108.5 . . ?
Cl4 C132 Cl6 110.2(4) . . ?
Cl4 C132 H132 108.7 . . ?
Cl5 C132 Cl4 111.1(4) . . ?
Cl5 C132 Cl6 109.6(5) . . ?
Cl5 C132 H132 108.7 . . ?
Cl6 C132 H132 108.7 . . ?
C4 O1 C8 114.6(3) . . ?
C7 O2 C11 118.4(3) . . ?
C17 O3 C21 118.9(3) . . ?
C20 O4 C24 118.1(3) . . ?
C30 O5 C34 118.4(4) . . ?
C33 O6 C37 118.0(3) . . ?
C43 O7 C47 118.7(3) . . ?
C46 O8 C50 117.7(3) . . ?
C74 O9 C56 116.9(2) . . ?
C60 O10 C59 117.4(2) . . ?
C72 O19 C69 117.3(2) . . ?
C64 O20 C66 117.5(2) . . ?
C80 O21 C85 118.0(3) . . ?
C83 O22 C88 117.6(3) . . ?
C93 O23 C98 116.9(3) . . ?
C96 O24 C101 117.6(3) . . ?
C106 O25 H25 120.5 . . ?
C106 O25 C111 119.0(4) . . ?
C111 O25 H25 120.5 . . ?
C109 O26 C114 118.1(3) . . ?
C119 O27 C124 117.8(3) . . ?
C122 O28 C127 119.1(3) . . ?
O11 N1 O12 124.2(3) . . ?
O11 N1 C61 118.6(3) . . ?
O12 N1 C61 117.2(3) . . ?
O13 N2 O14 121.7(4) . . ?
O13 N2 C63 118.9(3) . . ?
O14 N2 C63 119.3(3) . . ?
O15 N3 O16 121.1(3) . . ?
O15 N3 C75 120.0(3) . . ?
O16 N3 C75 118.8(3) . . ?
O17 N4 C77 116.9(3) . . ?
O18 N4 O17 124.3(3) . . ?
O18 N4 C77 118.8(3) . . ?
H1A C1 H1B 108.0 . . ?
C2 C1 H1A 109.4 . . ?
C2 C1 H1B 109.4 . . ?
C2 C1 C57 111.3(3) . . ?
C57 C1 H1A 109.4 . . ?
C57 C1 H1B 109.4 . . ?
C66 C01E C70 116.1(3) . . ?
C66 C01E C78 122.7(3) . . ?
C70 C01E C78 121.0(3) . . ?
C3 C2 C1 121.5(3) . . ?
C3 C2 C7 118.6(3) . . ?
C7 C2 C1 119.8(3) . . ?
C2 C3 H3 119.3 . . ?
C2 C3 C4 121.4(3) . . ?
C4 C3 H3 119.3 . . ?
O1 C4 C3 120.3(3) . . ?
C5 C4 O1 119.6(3) . . ?
C5 C4 C3 120.1(3) . . ?
C4 C5 C6 118.9(3) . . ?
C4 C5 C14 121.9(3) . . ?
C6 C5 C14 119.2(3) . . ?
C5 C6 H6 119.3 . . ?
C5 C6 C7 121.4(3) . . ?
C7 C6 H6 119.3 . . ?
O2 C7 C2 116.0(3) . . ?
O2 C7 C6 124.4(3) . . ?
C6 C7 C2 119.6(3) . . ?
O1 C8 H8A 109.6 . . ?
O1 C8 H8B 109.6 . . ?
O1 C8 C9 110.3(4) . . ?
H8A C8 H8B 108.1 . . ?
C9 C8 H8A 109.6 . . ?
C9 C8 H8B 109.6 . . ?
C8 C9 H9A 108.5 . . ?
C8 C9 H9B 108.5 . . ?
H9A C9 H9B 107.5 . . ?
C10 C9 C8 114.9(5) . . ?
C10 C9 H9A 108.5 . . ?
C10 C9 H9B 108.5 . . ?
C9 C10 H10A 109.5 . . ?
C9 C10 H10B 109.5 . . ?
C9 C10 H10C 109.5 . . ?
H10A C10 H10B 109.5 . . ?
H10A C10 H10C 109.5 . . ?
H10B C10 H10C 109.5 . . ?
O2 C11 H11A 110.1 . . ?
O2 C11 H11B 110.1 . . ?
O2 C11 C12 108.0(3) . . ?
H11A C11 H11B 108.4 . . ?
C12 C11 H11A 110.1 . . ?
C12 C11 H11B 110.1 . . ?
C11 C12 H12A 109.0 . . ?
C11 C12 H12B 109.0 . . ?
C11 C12 C13 113.1(4) . . ?
H12A C12 H12B 107.8 . . ?
C13 C12 H12A 109.0 . . ?
C13 C12 H12B 109.0 . . ?
C12 C13 H13A 109.5 . . ?
C12 C13 H13B 109.5 . . ?
C12 C13 H13C 109.5 . . ?
H13A C13 H13B 109.5 . . ?
H13A C13 H13C 109.5 . . ?
H13B C13 H13C 109.5 . . ?
C5 C14 H14A 109.2 . . ?
C5 C14 H14B 109.2 . . ?
C5 C14 C15 111.9(3) . . ?
H14A C14 H14B 107.9 . . ?
C15 C14 H14A 109.2 . . ?
C15 C14 H14B 109.2 . . ?
C16 C15 C14 120.8(3) . . ?
C16 C15 C20 118.5(3) . . ?
C20 C15 C14 120.6(3) . . ?
C15 C16 H16 119.3 . . ?
C15 C16 C17 121.4(4) . . ?
C17 C16 H16 119.3 . . ?
O3 C17 C16 123.6(3) . . ?
C18 C17 O3 116.4(3) . . ?
C18 C17 C16 120.0(4) . . ?
C17 C18 C19 118.9(3) . . ?
C17 C18 C27 121.5(3) . . ?
C19 C18 C27 119.6(3) . . ?
C18 C19 H19 119.6 . . ?
C20 C19 C18 120.8(3) . . ?
C20 C19 H19 119.6 . . ?
O4 C20 C15 116.1(3) . . ?
O4 C20 C19 123.5(3) . . ?
C19 C20 C15 120.4(3) . . ?
O3 C21 H21A 109.9 . . ?
O3 C21 H21B 109.9 . . ?
O3 C21 C22 109.0(5) . . ?
H21A C21 H21B 108.3 . . ?
C22 C21 H21A 109.9 . . ?
C22 C21 H21B 109.9 . . ?
C21 C22 H22A 111.1 . . ?
C21 C22 H22B 111.1 . . ?
C21 C22 C23 103.2(10) . . ?
H22A C22 H22B 109.1 . . ?
C23 C22 H22A 111.1 . . ?
C23 C22 H22B 111.1 . . ?
C22 C23 H23A 109.5 . . ?
C22 C23 H23B 109.5 . . ?
C22 C23 H23C 109.5 . . ?
H23A C23 H23B 109.5 . . ?
H23A C23 H23C 109.5 . . ?
H23B C23 H23C 109.5 . . ?
O4 C24 H24A 110.0 . . ?
O4 C24 H24B 110.0 . . ?
O4 C24 C25 108.5(4) . . ?
H24A C24 H24B 108.4 . . ?
C25 C24 H24A 110.0 . . ?
C25 C24 H24B 110.0 . . ?
C24 C25 H25A 109.3 . . ?
C24 C25 H25B 109.3 . . ?
H25A C25 H25B 107.9 . . ?
C26 C25 C24 111.7(7) . . ?
C26 C25 H25A 109.3 . . ?
C26 C25 H25B 109.3 . . ?
C25 C26 H26A 109.5 . . ?
C25 C26 H26B 109.5 . . ?
C25 C26 H26C 109.5 . . ?
H26A C26 H26B 109.5 . . ?
H26A C26 H26C 109.5 . . ?
H26B C26 H26C 109.5 . . ?
C18 C27 H27A 109.0 . . ?
C18 C27 H27B 109.0 . . ?
H27A C27 H27B 107.8 . . ?
C28 C27 C18 112.9(3) . . ?
C28 C27 H27A 109.0 . . ?
C28 C27 H27B 109.0 . . ?
C29 C28 C27 121.0(3) . . ?
C29 C28 C33 117.8(4) . . ?
C33 C28 C27 121.2(3) . . ?
C28 C29 H29 119.1 . . ?
C30 C29 C28 121.7(4) . . ?
C30 C29 H29 119.1 . . ?
O5 C30 C29 123.8(4) . . ?
C31 C30 O5 115.4(4) . . ?
C31 C30 C29 120.9(4) . . ?
C30 C31 C32 118.2(4) . . ?
C30 C31 C40 121.6(4) . . ?
C32 C31 C40 120.1(4) . . ?
C31 C32 H32 119.5 . . ?
C33 C32 C31 121.0(4) . . ?
C33 C32 H32 119.5 . . ?
O6 C33 C28 116.1(3) . . ?
O6 C33 C32 123.5(3) . . ?
C32 C33 C28 120.4(4) . . ?
O5 C34 H34A 110.4 . . ?
O5 C34 H34B 110.4 . . ?
O5 C34 C35 106.9(5) . . ?
H34A C34 H34B 108.6 . . ?
C35 C34 H34A 110.4 . . ?
C35 C34 H34B 110.4 . . ?
C34 C35 H35A 109.0 . . ?
C34 C35 H35B 109.0 . . ?
C34 C35 C36 112.7(6) . . ?
H35A C35 H35B 107.8 . . ?
C36 C35 H35A 109.0 . . ?
C36 C35 H35B 109.0 . . ?
C35 C36 H36A 109.5 . . ?
C35 C36 H36B 109.5 . . ?
C35 C36 H36C 109.5 . . ?
H36A C36 H36B 109.5 . . ?
H36A C36 H36C 109.5 . . ?
H36B C36 H36C 109.5 . . ?
O6 C37 H37 126.8 . . ?
O6 C37 C38 106.4(4) . . ?
C38 C37 H37 126.8 . . ?
C37 C38 H38A 109.5 . . ?
C37 C38 H38B 109.5 . . ?
H38A C38 H38B 108.1 . . ?
C39 C38 C37 110.7(5) . . ?
C39 C38 H38A 109.5 . . ?
C39 C38 H38B 109.5 . . ?
C38 C39 H39A 109.5 . . ?
C38 C39 H39B 109.5 . . ?
C38 C39 H39C 109.5 . . ?
H39A C39 H39B 109.5 . . ?
H39A C39 H39C 109.5 . . ?
H39B C39 H39C 109.5 . . ?
C31 C40 H40A 109.5 . . ?
C31 C40 H40B 109.5 . . ?
C31 C40 C41 110.7(3) . . ?
H40A C40 H40B 108.1 . . ?
C41 C40 H40A 109.5 . . ?
C41 C40 H40B 109.5 . . ?
C42 C41 C40 120.5(4) . . ?
C46 C41 C40 120.5(3) . . ?
C46 C41 C42 119.0(3) . . ?
C41 C42 H42 119.6 . . ?
C43 C42 C41 120.9(4) . . ?
C43 C42 H42 119.6 . . ?
O7 C43 C42 123.9(4) . . ?
O7 C43 C44 116.3(3) . . ?
C44 C43 C42 119.8(3) . . ?
C43 C44 C45 119.4(3) . . ?
C43 C44 C53 120.7(3) . . ?
C45 C44 C53 119.9(3) . . ?
C44 C45 H45 119.6 . . ?
C46 C45 C44 120.8(4) . . ?
C46 C45 H45 119.6 . . ?
O8 C46 C41 116.3(3) . . ?
O8 C46 C45 123.7(4) . . ?
C45 C46 C41 120.1(3) . . ?
O7 C47 H47A 109.9 . . ?
O7 C47 H47B 109.9 . . ?
O7 C47 C48 108.9(4) . . ?
H47A C47 H47B 108.3 . . ?
C48 C47 H47A 109.9 . . ?
C48 C47 H47B 109.9 . . ?
C47 C48 H48A 106.6 . . ?
C47 C48 H48B 106.6 . . ?
H48A C48 H48B 106.6 . . ?
C49 C48 C47 122.7(10) . . ?
C49 C48 H48A 106.6 . . ?
C49 C48 H48B 106.6 . . ?
C48 C49 H49A 109.5 . . ?
C48 C49 H49B 109.5 . . ?
C48 C49 H49C 109.5 . . ?
H49A C49 H49B 109.5 . . ?
H49A C49 H49C 109.5 . . ?
H49B C49 H49C 109.5 . . ?
O8 C50 H50A 110.1 . . ?
O8 C50 H50B 110.1 . . ?
O8 C50 C51 108.1(3) . . ?
H50A C50 H50B 108.4 . . ?
C51 C50 H50A 110.1 . . ?
C51 C50 H50B 110.1 . . ?
C50 C51 H51A 109.3 . . ?
C50 C51 H51B 109.3 . . ?
H51A C51 H51B 108.0 . . ?
C52 C51 C50 111.5(4) . . ?
C52 C51 H51A 109.3 . . ?
C52 C51 H51B 109.3 . . ?
C51 C52 H52A 109.5 . . ?
C51 C52 H52B 109.5 . . ?
C51 C52 H52C 109.5 . . ?
H52A C52 H52B 109.5 . . ?
H52A C52 H52C 109.5 . . ?
H52B C52 H52C 109.5 . . ?
C44 C53 H53A 109.3 . . ?
C44 C53 H53B 109.3 . . ?
H53A C53 H53B 107.9 . . ?
C54 C53 C44 111.7(3) . . ?
C54 C53 H53A 109.3 . . ?
C54 C53 H53B 109.3 . . ?
C55 C54 C53 120.3(3) . . ?
C55 C54 C59 116.5(3) . . ?
C59 C54 C53 123.2(3) . . ?
C54 C55 H55 119.8 . . ?
C56 C55 C54 120.4(3) . . ?
C56 C55 H55 119.8 . . ?
C55 C56 O9 118.2(3) . . ?
C57 C56 O9 118.4(3) . . ?
C57 C56 C55 123.3(3) . . ?
C56 C57 C1 122.2(3) . . ?
C56 C57 C58 116.2(3) . . ?
C58 C57 C1 121.6(3) . . ?
C57 C58 H58 119.6 . . ?
C59 C58 C57 120.9(3) . . ?
C59 C58 H58 119.6 . . ?
C54 C59 O10 119.8(3) . . ?
C58 C59 O10 117.5(3) . . ?
C58 C59 C54 122.6(3) . . ?
O10 C60 C61 119.4(3) . . ?
O10 C60 C65 122.4(3) . . ?
C65 C60 C61 118.2(3) . . ?
C60 C61 N1 122.6(3) . . ?
C62 C61 N1 117.2(3) . . ?
C62 C61 C60 120.3(3) . . ?
C61 C62 H62 119.4 . . ?
C61 C62 C63 121.1(3) . . ?
C63 C62 H62 119.4 . . ?
C62 C63 N2 117.2(3) . . ?
C62 C63 C64 119.6(3) . . ?
C64 C63 N2 123.2(3) . . ?
O20 C64 C63 119.3(3) . . ?
O20 C64 C65 122.2(3) . . ?
C65 C64 C63 118.6(3) . . ?
C60 C65 H65 118.9 . . ?
C64 C65 C60 122.2(3) . . ?
C64 C65 H65 118.9 . . ?
C01E C66 O20 119.8(3) . . ?
C67 C66 O20 117.2(3) . . ?
C67 C66 C01E 123.0(3) . . ?
C66 C67 H67 119.6 . . ?
C66 C67 C68 120.9(3) . . ?
C68 C67 H67 119.6 . . ?
C67 C68 C130 121.2(3) . . ?
C69 C68 C67 116.0(3) . . ?
C69 C68 C130 122.8(3) . . ?
C68 C69 O19 118.8(3) . . ?
C68 C69 C70 123.7(3) . . ?
C70 C69 O19 117.4(3) . . ?
C01E C70 H70 119.9 . . ?
C69 C70 C01E 120.2(3) . . ?
C69 C70 H70 119.9 . . ?
O19 C72 C73 121.7(3) . . ?
O19 C72 C77 119.7(3) . . ?
C73 C72 C77 118.5(3) . . ?
C72 C73 H73 119.2 . . ?
C74 C73 C72 121.5(3) . . ?
C74 C73 H73 119.2 . . ?
O9 C74 C73 121.3(3) . . ?
O9 C74 C75 119.8(3) . . ?
C73 C74 C75 118.9(3) . . ?
C74 C75 N3 123.3(3) . . ?
C76 C75 N3 117.3(3) . . ?
C76 C75 C74 119.4(3) . . ?
C75 C76 H76 119.3 . . ?
C77 C76 C75 121.4(3) . . ?
C77 C76 H76 119.3 . . ?
C72 C77 N4 122.2(3) . . ?
C76 C77 N4 117.6(3) . . ?
C76 C77 C72 120.2(3) . . ?
C01E C78 H78A 109.6 . . ?
C01E C78 H78B 109.6 . . ?
C01E C78 C79 110.4(3) . . ?
H78A C78 H78B 108.1 . . ?
C79 C78 H78A 109.6 . . ?
C79 C78 H78B 109.6 . . ?
C80 C79 C78 120.9(3) . . ?
C84 C79 C78 120.2(3) . . ?
C84 C79 C80 118.9(3) . . ?
O21 C80 C79 115.6(3) . . ?
O21 C80 C81 124.5(3) . . ?
C79 C80 C81 119.9(3) . . ?
C80 C81 H81 119.6 . . ?
C82 C81 C80 120.9(3) . . ?
C82 C81 H81 119.6 . . ?
C81 C82 C91 120.7(3) . . ?
C83 C82 C81 118.9(3) . . ?
C83 C82 C91 120.4(3) . . ?
O22 C83 C82 116.5(3) . . ?
O22 C83 C84 123.6(3) . . ?
C82 C83 C84 119.9(3) . . ?
C79 C84 C83 121.4(3) . . ?
C79 C84 H84 119.3 . . ?
C83 C84 H84 119.3 . . ?
O21 C85 H85A 110.2 . . ?
O21 C85 H85B 110.2 . . ?
O21 C85 C86 107.7(4) . . ?
H85A C85 H85B 108.5 . . ?
C86 C85 H85A 110.2 . . ?
C86 C85 H85B 110.2 . . ?
C85 C86 H86A 109.4 . . ?
C85 C86 H86B 109.4 . . ?
C85 C86 C87 111.0(5) . . ?
H86A C86 H86B 108.0 . . ?
C87 C86 H86A 109.4 . . ?
C87 C86 H86B 109.4 . . ?
C86 C87 H87A 109.5 . . ?
C86 C87 H87B 109.5 . . ?
C86 C87 H87C 109.5 . . ?
H87A C87 H87B 109.5 . . ?
H87A C87 H87C 109.5 . . ?
H87B C87 H87C 109.5 . . ?
O22 C88 H88A 109.9 . . ?
O22 C88 H88B 109.9 . . ?
O22 C88 C89 108.7(4) . . ?
H88A C88 H88B 108.3 . . ?
C89 C88 H88A 109.9 . . ?
C89 C88 H88B 109.9 . . ?
C88 C89 H89A 106.9 . . ?
C88 C89 H89B 106.9 . . ?
H89A C89 H89B 106.7 . . ?
C90 C89 C88 121.9(9) . . ?
C90 C89 H89A 106.9 . . ?
C90 C89 H89B 106.9 . . ?
C89 C90 H90A 109.5 . . ?
C89 C90 H90B 109.5 . . ?
C89 C90 H90C 109.5 . . ?
H90A C90 H90B 109.5 . . ?
H90A C90 H90C 109.5 . . ?
H90B C90 H90C 109.5 . . ?
C82 C91 H91A 108.9 . . ?
C82 C91 H91B 108.9 . . ?
C82 C91 C92 113.3(3) . . ?
H91A C91 H91B 107.7 . . ?
C92 C91 H91A 108.9 . . ?
C92 C91 H91B 108.9 . . ?
C93 C92 C91 121.6(3) . . ?
C93 C92 C97 118.3(3) . . ?
C97 C92 C91 120.2(3) . . ?
C92 C93 O23 116.1(3) . . ?
C92 C93 C94 120.1(4) . . ?
C94 C93 O23 123.8(4) . . ?
C93 C94 H94 119.2 . . ?
C95 C94 C93 121.6(4) . . ?
C95 C94 H94 119.2 . . ?
C94 C95 C96 118.6(4) . . ?
C94 C95 C104 119.9(4) . . ?
C96 C95 C104 121.5(4) . . ?
O24 C96 C95 116.2(4) . . ?
O24 C96 C97 124.3(4) . . ?
C97 C96 C95 119.5(4) . . ?
C92 C97 C96 121.9(4) . . ?
C92 C97 H97 119.0 . . ?
C96 C97 H97 119.0 . . ?
O23 C98 H98A 109.8 . . ?
O23 C98 H98B 109.8 . . ?
O23 C98 C99 109.6(4) . . ?
H98A C98 H98B 108.2 . . ?
C99 C98 H98A 109.8 . . ?
C99 C98 H98B 109.8 . . ?
C98 C99 H99A 109.2 . . ?
C98 C99 H99B 109.2 . . ?
H99A C99 H99B 107.9 . . ?
C100 C99 C98 111.9(5) . . ?
C100 C99 H99A 109.2 . . ?
C100 C99 H99B 109.2 . . ?
C99 C100 H10D 109.5 . . ?
C99 C100 H10E 109.5 . . ?
C99 C100 H10F 109.5 . . ?
H10D C100 H10E 109.5 . . ?
H10D C100 H10F 109.5 . . ?
H10E C100 H10F 109.5 . . ?
O24 C101 H10G 110.2 . . ?
O24 C101 H10H 110.2 . . ?
O24 C101 C102 107.6(5) . . ?
H10G C101 H10H 108.5 . . ?
C102 C101 H10G 110.2 . . ?
C102 C101 H10H 110.2 . . ?
C101 C102 H10I 108.6 . . ?
C101 C102 H10J 108.6 . . ?
H10I C102 H10J 107.6 . . ?
C103 C102 C101 114.5(6) . . ?
C103 C102 H10I 108.6 . . ?
C103 C102 H10J 108.6 . . ?
C102 C103 H10K 109.5 . . ?
C102 C103 H10L 109.5 . . ?
C102 C103 H10M 109.5 . . ?
H10K C103 H10L 109.5 . . ?
H10K C103 H10M 109.5 . . ?
H10L C103 H10M 109.5 . . ?
C95 C104 H10N 109.5 . . ?
C95 C104 H10O 109.5 . . ?
H10N C104 H10O 108.1 . . ?
C105 C104 C95 110.8(3) . . ?
C105 C104 H10N 109.5 . . ?
C105 C104 H10O 109.5 . . ?
C106 C105 C104 121.3(4) . . ?
C106 C105 C110 117.8(4) . . ?
C110 C105 C104 120.8(4) . . ?
O25 C106 C105 116.2(4) . . ?
O25 C106 C107 122.5(4) . . ?
C105 C106 C107 121.3(4) . . ?
C106 C107 H107 120.0 . . ?
C108 C107 C106 120.0(4) . . ?
C108 C107 H107 120.0 . . ?
C107 C108 C117 119.7(3) . . ?
C109 C108 C107 118.9(4) . . ?
C109 C108 C117 121.3(4) . . ?
C108 C109 O26 116.1(3) . . ?
C108 C109 C110 121.0(4) . . ?
C110 C109 O26 122.9(3) . . ?
C105 C110 H110 119.5 . . ?
C109 C110 C105 121.0(4) . . ?
C109 C110 H110 119.5 . . ?
O25 C111 H11C 110.5 . . ?
O25 C111 H11D 110.5 . . ?
O25 C111 C112 106.0(6) . . ?
H11C C111 H11D 108.7 . . ?
C112 C111 H11C 110.5 . . ?
C112 C111 H11D 110.5 . . ?
C111 C112 H11E 109.9 . . ?
C111 C112 H11F 109.9 . . ?
H11E C112 H11F 108.3 . . ?
C113 C112 C111 108.8(9) . . ?
C113 C112 H11E 109.9 . . ?
C113 C112 H11F 109.9 . . ?
C112 C113 H11G 109.5 . . ?
C112 C113 H11H 109.5 . . ?
C112 C113 H11I 109.5 . . ?
H11G C113 H11H 109.5 . . ?
H11G C113 H11I 109.5 . . ?
H11H C113 H11I 109.5 . . ?
O26 C114 H11J 110.2 . . ?
O26 C114 H11K 110.2 . . ?
O26 C114 C115 107.4(4) . . ?
H11J C114 H11K 108.5 . . ?
C115 C114 H11J 110.2 . . ?
C115 C114 H11K 110.2 . . ?
C114 C115 H11L 109.2 . . ?
C114 C115 H11M 109.2 . . ?
H11L C115 H11M 107.9 . . ?
C116 C115 C114 111.9(6) . . ?
C116 C115 H11L 109.2 . . ?
C116 C115 H11M 109.2 . . ?
C115 C116 H11N 109.5 . . ?
C115 C116 H11O 109.5 . . ?
C115 C116 H11P 109.5 . . ?
H11N C116 H11O 109.5 . . ?
H11N C116 H11P 109.5 . . ?
H11O C116 H11P 109.5 . . ?
C108 C117 H11Q 109.1 . . ?
C108 C117 H11R 109.1 . . ?
H11Q C117 H11R 107.8 . . ?
C118 C117 C108 112.7(3) . . ?
C118 C117 H11Q 109.1 . . ?
C118 C117 H11R 109.1 . . ?
C119 C118 C117 121.5(3) . . ?
C119 C118 C123 118.1(3) . . ?
C123 C118 C117 120.3(3) . . ?
O27 C119 C118 116.8(3) . . ?
O27 C119 C120 122.9(3) . . ?
C118 C119 C120 120.3(3) . . ?
C119 C120 H120 119.3 . . ?
C121 C120 C119 121.4(4) . . ?
C121 C120 H120 119.3 . . ?
C120 C121 C130 121.5(3) . . ?
C122 C121 C120 118.4(3) . . ?
C122 C121 C130 120.0(3) . . ?
O28 C122 C123 124.0(4) . . ?
C121 C122 O28 115.8(3) . . ?
C121 C122 C123 120.3(3) . . ?
C118 C123 C122 121.4(4) . . ?
C118 C123 H123 119.3 . . ?
C122 C123 H123 119.3 . . ?
O27 C124 H12C 110.2 . . ?
O27 C124 H12D 110.2 . . ?
O27 C124 C125 107.5(3) . . ?
H12C C124 H12D 108.5 . . ?
C125 C124 H12C 110.2 . . ?
C125 C124 H12D 110.2 . . ?
C124 C125 H12E 108.5 . . ?
C124 C125 H12F 108.5 . . ?
H12E C125 H12F 107.5 . . ?
C126 C125 C124 115.0(5) . . ?
C126 C125 H12E 108.5 . . ?
C126 C125 H12F 108.5 . . ?
C125 C126 H12G 109.5 . . ?
C125 C126 H12H 109.5 . . ?
C125 C126 H12I 109.5 . . ?
H12G C126 H12H 109.5 . . ?
H12G C126 H12I 109.5 . . ?
H12H C126 H12I 109.5 . . ?
O28 C127 H12J 110.2 . . ?
O28 C127 H12K 110.2 . . ?
O28 C127 C128 107.5(4) . . ?
H12J C127 H12K 108.5 . . ?
C128 C127 H12J 110.2 . . ?
C128 C127 H12K 110.2 . . ?
C127 C128 H12L 108.9 . . ?
C127 C128 H12M 108.9 . . ?
H12L C128 H12M 107.7 . . ?
C129 C128 C127 113.6(5) . . ?
C129 C128 H12L 108.9 . . ?
C129 C128 H12M 108.9 . . ?
C128 C129 H12N 109.5 . . ?
C128 C129 H12O 109.5 . . ?
C128 C129 H12P 109.5 . . ?
H12N C129 H12O 109.5 . . ?
H12N C129 H12P 109.5 . . ?
H12O C129 H12P 109.5 . . ?
C68 C130 C121 112.0(3) . . ?
C68 C130 H13D 109.2 . . ?
C68 C130 H13E 109.2 . . ?
C121 C130 H13D 109.2 . . ?
C121 C130 H13E 109.2 . . ?
H13D C130 H13E 107.9 . . ?

loop_
_geom_bond_atom_site_label_1
_geom_bond_atom_site_label_2
_geom_bond_distance
_geom_bond_site_symmetry_2
_geom_bond_publ_flag
Cl1 C131 1.741(6) . ?
Cl2 C131 1.745(6) . ?
Cl3 C131 1.756(5) . ?
C131 H131 1.0000 . ?
Cl4 C132 1.716(9) . ?
Cl5 C132 1.704(7) . ?
Cl6 C132 1.760(8) . ?
C132 H132 1.0000 . ?
O1 C4 1.391(5) . ?
O1 C8 1.414(5) . ?
O2 C7 1.359(4) . ?
O2 C11 1.430(5) . ?
O3 C17 1.380(5) . ?
O3 C21 1.421(6) . ?
O4 C20 1.387(4) . ?
O4 C24 1.426(6) . ?
O5 C30 1.384(5) . ?
O5 C34 1.406(6) . ?
O6 C33 1.388(5) . ?
O6 C37 1.429(5) . ?
O7 C43 1.383(5) . ?
O7 C47 1.416(5) . ?
O8 C46 1.377(4) . ?
O8 C50 1.418(5) . ?
O9 C56 1.410(4) . ?
O9 C74 1.363(4) . ?
O10 C59 1.406(4) . ?
O10 C60 1.350(4) . ?
O11 N1 1.188(5) . ?
O12 N1 1.220(4) . ?
O13 N2 1.211(4) . ?
O14 N2 1.218(4) . ?
O15 N3 1.199(4) . ?
O16 N3 1.216(4) . ?
O17 N4 1.220(4) . ?
O18 N4 1.203(4) . ?
O19 C69 1.416(4) . ?
O19 C72 1.357(4) . ?
O20 C64 1.358(4) . ?
O20 C66 1.410(4) . ?
O21 C80 1.375(4) . ?
O21 C85 1.438(5) . ?
O22 C83 1.372(4) . ?
O22 C88 1.436(5) . ?
O23 C93 1.391(5) . ?
O23 C98 1.404(5) . ?
O24 C96 1.376(5) . ?
O24 C101 1.446(6) . ?
O25 H25 0.9500 . ?
O25 C106 1.373(5) . ?
O25 C111 1.395(7) . ?
O26 C109 1.391(5) . ?
O26 C114 1.414(5) . ?
O27 C119 1.382(4) . ?
O27 C124 1.428(5) . ?
O28 C122 1.387(5) . ?
O28 C127 1.410(5) . ?
N1 C61 1.466(4) . ?
N2 C63 1.447(5) . ?
N3 C75 1.455(5) . ?
N4 C77 1.475(4) . ?
C1 H1A 0.9900 . ?
C1 H1B 0.9900 . ?
C1 C2 1.517(5) . ?
C1 C57 1.523(5) . ?
C01E C66 1.391(5) . ?
C01E C70 1.397(5) . ?
C01E C78 1.514(5) . ?
C2 C3 1.384(5) . ?
C2 C7 1.403(5) . ?
C3 H3 0.9500 . ?
C3 C4 1.403(5) . ?
C4 C5 1.384(5) . ?
C5 C6 1.387(5) . ?
C5 C14 1.515(5) . ?
C6 H6 0.9500 . ?
C6 C7 1.402(5) . ?
C8 H8A 0.9900 . ?
C8 H8B 0.9900 . ?
C8 C9 1.508(6) . ?
C9 H9A 0.9900 . ?
C9 H9B 0.9900 . ?
C9 C10 1.486(8) . ?
C10 H10A 0.9800 . ?
C10 H10B 0.9800 . ?
C10 H10C 0.9800 . ?
C11 H11A 0.9900 . ?
C11 H11B 0.9900 . ?
C11 C12 1.489(6) . ?
C12 H12A 0.9900 . ?
C12 H12B 0.9900 . ?
C12 C13 1.505(7) . ?
C13 H13A 0.9800 . ?
C13 H13B 0.9800 . ?
C13 H13C 0.9800 . ?
C14 H14A 0.9900 . ?
C14 H14B 0.9900 . ?
C14 C15 1.527(5) . ?
C15 C16 1.378(5) . ?
C15 C20 1.394(5) . ?
C16 H16 0.9500 . ?
C16 C17 1.403(5) . ?
C17 C18 1.379(5) . ?
C18 C19 1.398(5) . ?
C18 C27 1.523(5) . ?
C19 H19 0.9500 . ?
C19 C20 1.389(5) . ?
C21 H21A 0.9900 . ?
C21 H21B 0.9900 . ?
C21 C22 1.474(10) . ?
C22 H22A 0.9900 . ?
C22 H22B 0.9900 . ?
C22 C23 1.585(14) . ?
C23 H23A 0.9800 . ?
C23 H23B 0.9800 . ?
C23 H23C 0.9800 . ?
C24 H24A 0.9900 . ?
C24 H24B 0.9900 . ?
C24 C25 1.521(7) . ?
C25 H25A 0.9900 . ?
C25 H25B 0.9900 . ?
C25 C26 1.420(10) . ?
C26 H26A 0.9800 . ?
C26 H26B 0.9800 . ?
C26 H26C 0.9800 . ?
C27 H27A 0.9900 . ?
C27 H27B 0.9900 . ?
C27 C28 1.511(5) . ?
C28 C29 1.389(5) . ?
C28 C33 1.394(5) . ?
C29 H29 0.9500 . ?
C29 C30 1.387(6) . ?
C30 C31 1.369(6) . ?
C31 C32 1.406(5) . ?
C31 C40 1.511(5) . ?
C32 H32 0.9500 . ?
C32 C33 1.391(5) . ?
C34 H34A 0.9900 . ?
C34 H34B 0.9900 . ?
C34 C35 1.534(8) . ?
C35 H35A 0.9900 . ?
C35 H35B 0.9900 . ?
C35 C36 1.557(12) . ?
C36 H36A 0.9800 . ?
C36 H36B 0.9800 . ?
C36 H36C 0.9800 . ?
C37 H37 0.9500 . ?
C37 C38 1.585(8) . ?
C38 H38A 0.9900 . ?
C38 H38B 0.9900 . ?
C38 C39 1.447(8) . ?
C39 H39A 0.9800 . ?
C39 H39B 0.9800 . ?
C39 H39C 0.9800 . ?
C40 H40A 0.9900 . ?
C40 H40B 0.9900 . ?
C40 C41 1.528(5) . ?
C41 C42 1.397(5) . ?
C41 C46 1.390(6) . ?
C42 H42 0.9500 . ?
C42 C43 1.391(5) . ?
C43 C44 1.390(5) . ?
C44 C45 1.391(5) . ?
C44 C53 1.518(5) . ?
C45 H45 0.9500 . ?
C45 C46 1.389(5) . ?
C47 H47A 0.9900 . ?
C47 H47B 0.9900 . ?
C47 C48 1.494(9) . ?
C48 H48A 0.9900 . ?
C48 H48B 0.9900 . ?
C48 C49 1.287(12) . ?
C49 H49A 0.9800 . ?
C49 H49B 0.9800 . ?
C49 H49C 0.9800 . ?
C50 H50A 0.9900 . ?
C50 H50B 0.9900 . ?
C50 C51 1.511(5) . ?
C51 H51A 0.9900 . ?
C51 H51B 0.9900 . ?
C51 C52 1.491(7) . ?
C52 H52A 0.9800 . ?
C52 H52B 0.9800 . ?
C52 H52C 0.9800 . ?
C53 H53A 0.9900 . ?
C53 H53B 0.9900 . ?
C53 C54 1.516(5) . ?
C54 C55 1.393(5) . ?
C54 C59 1.394(5) . ?
C55 H55 0.9500 . ?
C55 C56 1.385(5) . ?
C56 C57 1.384(5) . ?
C57 C58 1.394(5) . ?
C58 H58 0.9500 . ?
C58 C59 1.384(5) . ?
C60 C61 1.406(5) . ?
C60 C65 1.385(4) . ?
C61 C62 1.372(5) . ?
C62 H62 0.9500 . ?
C62 C63 1.385(5) . ?
C63 C64 1.405(5) . ?
C64 C65 1.384(5) . ?
C65 H65 0.9500 . ?
C66 C67 1.380(5) . ?
C67 H67 0.9500 . ?
C67 C68 1.392(5) . ?
C68 C69 1.381(5) . ?
C68 C130 1.509(5) . ?
C69 C70 1.384(5) . ?
C70 H70 0.9500 . ?
C72 C73 1.390(4) . ?
C72 C77 1.402(5) . ?
C73 H73 0.9500 . ?
C73 C74 1.385(5) . ?
C74 C75 1.406(5) . ?
C75 C76 1.384(5) . ?
C76 H76 0.9500 . ?
C76 C77 1.364(5) . ?
C78 H78A 0.9900 . ?
C78 H78B 0.9900 . ?
C78 C79 1.518(5) . ?
C79 C80 1.388(5) . ?
C79 C84 1.383(5) . ?
C80 C81 1.394(5) . ?
C81 H81 0.9500 . ?
C81 C82 1.392(5) . ?
C82 C83 1.387(5) . ?
C82 C91 1.521(5) . ?
C83 C84 1.390(5) . ?
C84 H84 0.9500 . ?
C85 H85A 0.9900 . ?
C85 H85B 0.9900 . ?
C85 C86 1.487(7) . ?
C86 H86A 0.9900 . ?
C86 H86B 0.9900 . ?
C86 C87 1.505(8) . ?
C87 H87A 0.9800 . ?
C87 H87B 0.9800 . ?
C87 H87C 0.9800 . ?
C88 H88A 0.9900 . ?
C88 H88B 0.9900 . ?
C88 C89 1.473(8) . ?
C89 H89A 0.9900 . ?
C89 H89B 0.9900 . ?
C89 C90 1.307(10) . ?
C90 H90A 0.9800 . ?
C90 H90B 0.9800 . ?
C90 H90C 0.9800 . ?
C91 H91A 0.9900 . ?
C91 H91B 0.9900 . ?
C91 C92 1.521(5) . ?
C92 C93 1.383(5) . ?
C92 C97 1.388(5) . ?
C93 C94 1.390(6) . ?
C94 H94 0.9500 . ?
C94 C95 1.384(6) . ?
C95 C96 1.393(6) . ?
C95 C104 1.520(6) . ?
C96 C97 1.390(6) . ?
C97 H97 0.9500 . ?
C98 H98A 0.9900 . ?
C98 H98B 0.9900 . ?
C98 C99 1.492(7) . ?
C99 H99A 0.9900 . ?
C99 H99B 0.9900 . ?
C99 C100 1.482(7) . ?
C100 H10D 0.9800 . ?
C100 H10E 0.9800 . ?
C100 H10F 0.9800 . ?
C101 H10G 0.9900 . ?
C101 H10H 0.9900 . ?
C101 C102 1.533(7) . ?
C102 H10I 0.9900 . ?
C102 H10J 0.9900 . ?
C102 C103 1.440(10) . ?
C103 H10K 0.9800 . ?
C103 H10L 0.9800 . ?
C103 H10M 0.9800 . ?
C104 H10N 0.9900 . ?
C104 H10O 0.9900 . ?
C104 C105 1.516(6) . ?
C105 C106 1.380(6) . ?
C105 C110 1.396(6) . ?
C106 C107 1.400(6) . ?
C107 H107 0.9500 . ?
C107 C108 1.390(6) . ?
C108 C109 1.374(5) . ?
C108 C117 1.530(6) . ?
C109 C110 1.386(6) . ?
C110 H110 0.9500 . ?
C111 H11C 0.9900 . ?
C111 H11D 0.9900 . ?
C111 C112 1.592(10) . ?
C112 H11E 0.9900 . ?
C112 H11F 0.9900 . ?
C112 C113 1.423(13) . ?
C113 H11G 0.9800 . ?
C113 H11H 0.9800 . ?
C113 H11I 0.9800 . ?
C114 H11J 0.9900 . ?
C114 H11K 0.9900 . ?
C114 C115 1.524(7) . ?
C115 H11L 0.9900 . ?
C115 H11M 0.9900 . ?
C115 C116 1.509(8) . ?
C116 H11N 0.9800 . ?
C116 H11O 0.9800 . ?
C116 H11P 0.9800 . ?
C117 H11Q 0.9900 . ?
C117 H11R 0.9900 . ?
C117 C118 1.510(5) . ?
C118 C119 1.389(5) . ?
C118 C123 1.396(5) . ?
C119 C120 1.392(5) . ?
C120 H120 0.9500 . ?
C120 C121 1.392(5) . ?
C121 C122 1.384(5) . ?
C121 C130 1.519(5) . ?
C122 C123 1.396(5) . ?
C123 H123 0.9500 . ?
C124 H12C 0.9900 . ?
C124 H12D 0.9900 . ?
C124 C125 1.521(6) . ?
C125 H12E 0.9900 . ?
C125 H12F 0.9900 . ?
C125 C126 1.503(9) . ?
C126 H12G 0.9800 . ?
C126 H12H 0.9800 . ?
C126 H12I 0.9800 . ?
C127 H12J 0.9900 . ?
C127 H12K 0.9900 . ?
C127 C128 1.512(6) . ?
C128 H12L 0.9900 . ?
C128 H12M 0.9900 . ?
C128 C129 1.500(8) . ?
C129 H12N 0.9800 . ?
C129 H12O 0.9800 . ?
C129 H12P 0.9800 . ?
C130 H13D 0.9900 . ?
C130 H13E 0.9900 . ?
